data_7039749
loop_
_publ_author_name
'Bezdek, M\'at\'e J'
'Chirik, Paul J.'

_publ_section_title
;
 Thermodynamics of N-H bond formation in bis(phosphine) molybdenum(ii)
 diazenides and the influence of the trans ligand.
;
_journal_issue 40
_journal_name_full 'Dalton transactions (Cambridge, England : 2003)'
_journal_page_first 15922
_journal_page_last 15930
_journal_paper_doi 10.1039/c6dt01932c
_journal_volume 45
_journal_year 2016
_chemical_formula_sum 'C98 H80 B F24 Mo N3 P4'
_chemical_formula_weight 1986.28
_chemical_name_systematic '[(dppe)2(CH3CN)Mo(NNCy)][BArF24]'
_chemical_properties_physical ', Air-sensitive,Moisture-sensitive'
_space_group_crystal_system triclinic
_space_group_IT_number 2
_space_group_name_Hall '-P 1'
_space_group_name_H-M_alt 'P -1'
_symmetry_space_group_name_Hall '-P 1'
_symmetry_space_group_name_H-M 'P -1'
_atom_sites_solution_hydrogens geom
_audit_creation_method SHELXL-2014
_audit_update_record
;
2016-06-13 deposited with the CCDC.
2016-06-29 downloaded from the CCDC.
;
_cell_angle_alpha 113.0990(10)
_cell_angle_beta 101.1160(10)
_cell_angle_gamma 90.8740(10)
_cell_formula_units_Z 4
_cell_length_a 18.6804(4)
_cell_length_b 22.5994(5)
_cell_length_c 24.3582(5)
_cell_measurement_reflns_used 9667
_cell_measurement_temperature 100(2)
_cell_measurement_theta_max 66.73
_cell_measurement_theta_min 2.27
_cell_volume 9234.1(4)
_computing_cell_refinement 'Bruker SAINT'
_computing_data_collection 'Bruker APEX2'
_computing_data_reduction 'Bruker SAINT'
_computing_molecular_graphics 'Bruker SHELXTL'
_computing_structure_refinement 'SHELXL-2014 (Sheldrick 2014)'
_computing_structure_solution 'SHELXS-97 (Sheldrick 2008)'
_diffrn_ambient_temperature 100(2)
_diffrn_measured_fraction_theta_full 0.958
_diffrn_measured_fraction_theta_max 0.978
_diffrn_measurement_device_type 'Bruker APEX-II CCD'
_diffrn_measurement_method '\f and \w scans'
_diffrn_radiation_type CuK\a
_diffrn_radiation_wavelength 1.54178
_diffrn_reflns_av_R_equivalents 0.0458
_diffrn_reflns_av_unetI/netI 0.0454
_diffrn_reflns_Laue_measured_fraction_full 0.958
_diffrn_reflns_Laue_measured_fraction_max 0.978
_diffrn_reflns_limit_h_max 22
_diffrn_reflns_limit_h_min -22
_diffrn_reflns_limit_k_max 26
_diffrn_reflns_limit_k_min -22
_diffrn_reflns_limit_l_max 28
_diffrn_reflns_limit_l_min -29
_diffrn_reflns_number 111003
_diffrn_reflns_point_group_measured_fraction_full 0.958
_diffrn_reflns_point_group_measured_fraction_max 0.978
_diffrn_reflns_theta_full 67.679
_diffrn_reflns_theta_max 66.732
_diffrn_reflns_theta_min 2.273
_diffrn_source 'fine-focus sealed tube'
_exptl_absorpt_coefficient_mu 2.664
_exptl_absorpt_correction_T_max 0.7528
_exptl_absorpt_correction_T_min 0.5486
_exptl_absorpt_correction_type multi-scan
_exptl_absorpt_process_details 'SADABS V2008/1 (Bruker AXS)'
_exptl_crystal_colour yellow
_exptl_crystal_density_diffrn 1.429
_exptl_crystal_description rectangular
_exptl_crystal_F_000 4048
_exptl_crystal_size_max 0.105
_exptl_crystal_size_mid 0.062
_exptl_crystal_size_min 0.033
_refine_diff_density_max 2.938
_refine_diff_density_min -1.100
_refine_diff_density_rms 0.091
_refine_ls_extinction_method none
_refine_ls_goodness_of_fit_ref 1.061
_refine_ls_hydrogen_treatment constr
_refine_ls_matrix_type full
_refine_ls_number_parameters 2443
_refine_ls_number_reflns 32015
_refine_ls_number_restraints 2388
_refine_ls_restrained_S_all 1.076
_refine_ls_R_factor_all 0.0573
_refine_ls_R_factor_gt 0.0522
_refine_ls_shift/su_max 0.010
_refine_ls_shift/su_mean 0.000
_refine_ls_structure_factor_coef Fsqd
_refine_ls_weighting_details 'w=1/[\s^2^(Fo^2^)+(0.0762P)^2^+13.2669P] where P=(Fo^2^+2Fc^2^)/3'
_refine_ls_weighting_scheme calc
_refine_ls_wR_factor_gt 0.1406
_refine_ls_wR_factor_ref 0.1449
_reflns_Friedel_coverage 0.000
_reflns_number_gt 28416
_reflns_number_total 32015
_reflns_threshold_expression 'I > 2\s(I)'
_cod_data_source_file c6dt01932c2.cif
_cod_data_source_block mb6
_cod_depositor_comments 'Adding full bibliography for 7039747--7039749.cif.'
_cod_original_cell_volume 9234.1(3)
_cod_database_code 7039749
_shelx_space_group_comment
;
The symmetry employed for this shelxl refinement is uniquely defined
by the following loop, which should always be used as a source of
symmetry information in preference to the above space-group names.
They are only intended as comments.
;
_shelxl_version_number 2014-3

loop_
_space_group_symop_operation_xyz
'x, y, z'
'-x, -y, -z'

loop_
_atom_site_label
_atom_site_type_symbol
_atom_site_fract_x
_atom_site_fract_y
_atom_site_fract_z
_atom_site_U_iso_or_equiv
_atom_site_adp_type
_atom_site_occupancy
_atom_site_site_symmetry_order
_atom_site_calc_flag
_atom_site_refinement_flags_posn
_atom_site_refinement_flags_adp
_atom_site_refinement_flags_occupancy
_atom_site_disorder_assembly
_atom_site_disorder_group
C1 C 0.66760(15) 0.12831(14) 0.23671(14) 0.0243(6) Uani 1 1 d . U . . .
H1A H 0.6648 0.1023 0.2609 0.029 Uiso 1 1 calc R U . . .
H1B H 0.7040 0.1115 0.2111 0.029 Uiso 1 1 calc R U . . .
C2 C 0.68932(15) 0.19922(14) 0.27875(13) 0.0224(6) Uani 1 1 d . U . . .
H2A H 0.6922 0.2249 0.2542 0.027 Uiso 1 1 calc R U . . .
H2B H 0.7381 0.2043 0.3057 0.027 Uiso 1 1 calc R U . . .
C3 C 0.31263(16) 0.19818(15) 0.20935(14) 0.0250(6) Uani 1 1 d . U . . .
H3A H 0.3274 0.2366 0.2025 0.030 Uiso 1 1 calc R U . . .
H3B H 0.2624 0.1808 0.1848 0.030 Uiso 1 1 calc R U . . .
C4 C 0.31340(15) 0.21763(15) 0.27701(13) 0.0231(6) Uani 1 1 d . U . . .
H4A H 0.2858 0.1829 0.2818 0.028 Uiso 1 1 calc R U . . .
H4B H 0.2882 0.2573 0.2919 0.028 Uiso 1 1 calc R U . . .
C5 C 0.60475(16) 0.14918(14) 0.13183(13) 0.0235(6) Uani 1 1 d . U . . .
C6 C 0.65899(17) 0.11914(16) 0.10163(14) 0.0295(7) Uani 1 1 d . U . . .
H6 H 0.6805 0.0847 0.1095 0.035 Uiso 1 1 calc R U . . .
C7 C 0.68175(18) 0.13920(18) 0.06018(15) 0.0341(7) Uani 1 1 d . U . . .
H7 H 0.7189 0.1186 0.0400 0.041 Uiso 1 1 calc R U . . .
C8 C 0.65065(19) 0.18893(19) 0.04818(16) 0.0370(8) Uani 1 1 d . U . . .
H8 H 0.6660 0.2024 0.0196 0.044 Uiso 1 1 calc R U . . .
C9 C 0.5973(2) 0.21886(19) 0.07780(17) 0.0402(8) Uani 1 1 d . U . . .
H9 H 0.5760 0.2532 0.0696 0.048 Uiso 1 1 calc R U . . .
C10 C 0.57432(18) 0.19949(17) 0.11947(16) 0.0333(7) Uani 1 1 d . U . . .
H10 H 0.5375 0.2208 0.1397 0.040 Uiso 1 1 calc R U . . .
C11 C 0.55104(15) 0.03784(14) 0.14515(14) 0.0223(6) Uani 1 1 d . U . . .
C12 C 0.56892(16) -0.00714(15) 0.17068(14) 0.0259(6) Uani 1 1 d . U . . .
H12 H 0.5998 0.0066 0.2102 0.031 Uiso 1 1 calc R U . . .
C13 C 0.54170(18) -0.07180(16) 0.13850(16) 0.0319(7) Uani 1 1 d . U . . .
H13 H 0.5542 -0.1021 0.1561 0.038 Uiso 1 1 calc R U . . .
C14 C 0.49680(18) -0.09208(16) 0.08135(16) 0.0321(7) Uani 1 1 d . U . . .
H14 H 0.4778 -0.1362 0.0598 0.039 Uiso 1 1 calc R U . . .
C15 C 0.47901(17) -0.04847(16) 0.05494(15) 0.0304(7) Uani 1 1 d . U . . .
H15 H 0.4486 -0.0628 0.0152 0.037 Uiso 1 1 calc R U . . .
C16 C 0.50584(16) 0.01640(15) 0.08679(14) 0.0259(6) Uani 1 1 d . U . . .
H16 H 0.4933 0.0463 0.0687 0.031 Uiso 1 1 calc R U . . .
C17 C 0.65382(14) 0.31428(14) 0.36496(13) 0.0215(6) Uani 1 1 d . U . . .
C18 C 0.65437(16) 0.35039(15) 0.32961(15) 0.0261(6) Uani 1 1 d . U . . .
H18 H 0.6363 0.3303 0.2866 0.031 Uiso 1 1 calc R U . . .
C19 C 0.68112(18) 0.41525(16) 0.35684(17) 0.0340(7) Uani 1 1 d . U . . .
H19 H 0.6819 0.4392 0.3325 0.041 Uiso 1 1 calc R U . . .
C20 C 0.70658(18) 0.44498(16) 0.41944(18) 0.0368(8) Uani 1 1 d . U . . .
H20 H 0.7254 0.4893 0.4380 0.044 Uiso 1 1 calc R U . . .
C21 C 0.70478(18) 0.41048(17) 0.45498(16) 0.0353(8) Uani 1 1 d . U . . .
H21 H 0.7216 0.4313 0.4981 0.042 Uiso 1 1 calc R U . . .
C22 C 0.67848(16) 0.34534(15) 0.42819(14) 0.0275(6) Uani 1 1 d . U . . .
H22 H 0.6773 0.3219 0.4530 0.033 Uiso 1 1 calc R U . . .
C23 C 0.64588(17) 0.19714(15) 0.38445(14) 0.0270(6) Uani 1 1 d . U . . .
C24 C 0.7105(2) 0.1687(2) 0.39212(19) 0.0468(9) Uani 1 1 d . U . . .
H24 H 0.7439 0.1661 0.3666 0.056 Uiso 1 1 calc R U . . .
C25 C 0.7265(3) 0.1444(3) 0.4363(3) 0.0720(15) Uani 1 1 d . U . . .
H25 H 0.7713 0.1259 0.4417 0.086 Uiso 1 1 calc R U . . .
C26 C 0.6782(3) 0.1467(3) 0.4724(2) 0.0729(15) Uani 1 1 d . U . . .
H26 H 0.6886 0.1284 0.5018 0.087 Uiso 1 1 calc R U . . .
C27 C 0.6139(3) 0.1758(2) 0.4664(2) 0.0557(11) Uani 1 1 d . U . . .
H27 H 0.5813 0.1789 0.4926 0.067 Uiso 1 1 calc R U . . .
C28 C 0.59754(19) 0.20050(18) 0.42190(16) 0.0368(8) Uani 1 1 d . U . . .
H28 H 0.5531 0.2197 0.4171 0.044 Uiso 1 1 calc R U . . .
C29 C 0.36075(16) 0.11702(17) 0.10295(14) 0.0303(7) Uani 1 1 d . U . . .
C30 C 0.3846(2) 0.1631(2) 0.08510(17) 0.0466(10) Uani 1 1 d . U . . .
H30 H 0.4083 0.2035 0.1150 0.056 Uiso 1 1 calc R U . . .
C31 C 0.3741(3) 0.1507(3) 0.02282(19) 0.0623(13) Uani 1 1 d . U . . .
H31 H 0.3906 0.1826 0.0105 0.075 Uiso 1 1 calc R U . . .
C32 C 0.3398(2) 0.0919(3) -0.02025(18) 0.0557(11) Uani 1 1 d . U . . .
H32 H 0.3337 0.0830 -0.0625 0.067 Uiso 1 1 calc R U . . .
C33 C 0.3145(2) 0.0465(2) -0.00294(17) 0.0478(10) Uani 1 1 d . U . . .
H33 H 0.2889 0.0069 -0.0329 0.057 Uiso 1 1 calc R U . . .
C34 C 0.32606(19) 0.05821(18) 0.05855(15) 0.0381(8) Uani 1 1 d . U . . .
H34 H 0.3102 0.0258 0.0704 0.046 Uiso 1 1 calc R U . . .
C35 C 0.33200(17) 0.06420(15) 0.18621(14) 0.0282(7) Uani 1 1 d . U . . .
C36 C 0.37213(19) 0.01118(16) 0.18004(16) 0.0349(7) Uani 1 1 d . U . . .
H36 H 0.4212 0.0130 0.1751 0.042 Uiso 1 1 calc R U . . .
C37 C 0.3403(2) -0.04396(19) 0.1811(2) 0.0490(10) Uani 1 1 d . U . . .
H37 H 0.3678 -0.0800 0.1768 0.059 Uiso 1 1 calc R U . . .
C38 C 0.2691(2) -0.0471(2) 0.1883(2) 0.0530(10) Uani 1 1 d . U . . .
H38 H 0.2479 -0.0848 0.1898 0.064 Uiso 1 1 calc R U . . .
C39 C 0.2285(2) 0.0048(2) 0.19330(19) 0.0469(9) Uani 1 1 d . U . . .
H39 H 0.1793 0.0024 0.1977 0.056 Uiso 1 1 calc R U . . .
C40 C 0.25929(18) 0.05978(18) 0.19191(16) 0.0362(8) Uani 1 1 d . U . . .
H40 H 0.2309 0.0950 0.1948 0.043 Uiso 1 1 calc R U . . .
C41 C 0.41634(15) 0.31999(14) 0.37028(13) 0.0205(6) Uani 1 1 d . U . . .
C42 C 0.48121(15) 0.35737(14) 0.38161(13) 0.0227(6) Uani 1 1 d . U . . .
H42 H 0.5216 0.3372 0.3663 0.027 Uiso 1 1 calc R U . . .
C43 C 0.48823(17) 0.42383(15) 0.41492(14) 0.0275(7) Uani 1 1 d . U . . .
H43 H 0.5331 0.4488 0.4222 0.033 Uiso 1 1 calc R U . . .
C44 C 0.42999(18) 0.45363(15) 0.43746(15) 0.0296(7) Uani 1 1 d . U . . .
H44 H 0.4345 0.4992 0.4598 0.036 Uiso 1 1 calc R U . . .
C45 C 0.36498(18) 0.41695(16) 0.42739(16) 0.0325(7) Uani 1 1 d . U . . .
H45 H 0.3250 0.4374 0.4432 0.039 Uiso 1 1 calc R U . . .
C46 C 0.35797(16) 0.35066(15) 0.39439(15) 0.0278(7) Uani 1 1 d . U . . .
H46 H 0.3133 0.3258 0.3881 0.033 Uiso 1 1 calc R U . . .
C47 C 0.39541(15) 0.19970(14) 0.38018(14) 0.0223(6) Uani 1 1 d . U . . .
C48 C 0.41699(17) 0.23547(16) 0.44315(14) 0.0282(7) Uani 1 1 d . U . . .
H48 H 0.4379 0.2790 0.4583 0.034 Uiso 1 1 calc R U . . .
C49 C 0.4083(2) 0.20826(19) 0.48397(17) 0.0380(8) Uani 1 1 d . U . . .
H49 H 0.4236 0.2331 0.5267 0.046 Uiso 1 1 calc R U . . .
C50 C 0.3777(2) 0.14525(19) 0.46255(18) 0.0416(8) Uani 1 1 d . U . . .
H50 H 0.3715 0.1268 0.4905 0.050 Uiso 1 1 calc R U . . .
C51 C 0.3561(2) 0.10912(18) 0.40065(18) 0.0378(8) Uani 1 1 d . U . . .
H51 H 0.3352 0.0657 0.3860 0.045 Uiso 1 1 calc R U . . .
C52 C 0.36480(17) 0.13568(16) 0.35929(16) 0.0290(7) Uani 1 1 d . U . . .
H52 H 0.3499 0.1103 0.3166 0.035 Uiso 1 1 calc R U . . .
C53 C 0.4734(2) 0.36070(17) 0.24093(17) 0.0362(8) Uani 1 1 d . U . . .
H53 H 0.4974 0.3758 0.2852 0.043 Uiso 1 1 calc R U . . .
C54 C 0.3937(2) 0.3768(2) 0.2369(2) 0.0507(10) Uani 1 1 d . U . . .
H54A H 0.3679 0.3605 0.1934 0.061 Uiso 1 1 calc R U . . .
H54B H 0.3685 0.3549 0.2571 0.061 Uiso 1 1 calc R U . . .
C55 C 0.3902(3) 0.4489(2) 0.2672(2) 0.0586(11) Uani 1 1 d . U . . .
H55A H 0.3384 0.4583 0.2611 0.070 Uiso 1 1 calc R U . . .
H55B H 0.4101 0.4640 0.3117 0.070 Uiso 1 1 calc R U . . .
C56 C 0.4332(3) 0.4852(2) 0.2416(2) 0.0577(11) Uani 1 1 d . U . . .
H56A H 0.4329 0.5322 0.2647 0.069 Uiso 1 1 calc R U . . .
H56B H 0.4096 0.4742 0.1983 0.069 Uiso 1 1 calc R U . . .
C57 C 0.5114(3) 0.4682(2) 0.2459(2) 0.0584(11) Uani 1 1 d . U . . .
H57A H 0.5361 0.4826 0.2895 0.070 Uiso 1 1 calc R U . . .
H57B H 0.5379 0.4915 0.2277 0.070 Uiso 1 1 calc R U . . .
C58 C 0.5156(2) 0.39585(19) 0.21318(19) 0.0433(9) Uani 1 1 d . U . . .
H58A H 0.4940 0.3813 0.1690 0.052 Uiso 1 1 calc R U . . .
H58B H 0.5674 0.3862 0.2180 0.052 Uiso 1 1 calc R U . . .
C59 C 0.50648(18) 0.07077(17) 0.30797(16) 0.0328(7) Uani 1 1 d . U . . .
C60 C 0.5129(3) 0.0234(2) 0.3353(3) 0.0664(14) Uani 1 1 d . U . . .
H60A H 0.5633 0.0276 0.3583 0.100 Uiso 1 1 calc R U . . .
H60B H 0.5008 -0.0203 0.3029 0.100 Uiso 1 1 calc R U . . .
H60C H 0.4791 0.0311 0.3629 0.100 Uiso 1 1 calc R U . . .
C61 C 0.52203(18) 0.33050(16) 0.69293(16) 0.0330(7) Uani 1 1 d . U . . .
C62 C 0.56433(19) 0.33660(16) 0.65377(16) 0.0340(7) Uani 1 1 d . U . . .
H62 H 0.6125 0.3236 0.6569 0.041 Uiso 1 1 calc R U . . .
C63 C 0.5385(2) 0.36112(17) 0.61025(16) 0.0373(8) Uani 1 1 d . U . . .
C64 C 0.4684(2) 0.38026(18) 0.60370(17) 0.0412(8) Uani 1 1 d . U . . .
H64 H 0.4509 0.3978 0.5746 0.049 Uiso 1 1 calc R U . . .
C65 C 0.4247(2) 0.37304(18) 0.64102(17) 0.0397(8) Uani 1 1 d . U . . .
C66 C 0.45091(19) 0.34816(17) 0.68435(17) 0.0357(8) Uani 1 1 d . U . . .
H66 H 0.4193 0.3431 0.7088 0.043 Uiso 1 1 calc R U . . .
C67 C 0.3477(2) 0.3912(2) 0.6348(2) 0.0490(10) Uani 1 1 d . U . . .
C68 C 0.5892(2) 0.37035(19) 0.57273(17) 0.0426(8) Uani 1 1 d . U . . .
C69 C 0.64093(17) 0.30932(16) 0.76340(15) 0.0289(7) Uani 1 1 d . U . . .
C70 C 0.67803(18) 0.36949(16) 0.77678(15) 0.0309(7) Uani 1 1 d . U . . .
H70 H 0.6505 0.4024 0.7711 0.037 Uiso 1 1 calc R U . . .
C71 C 0.75350(18) 0.38260(16) 0.79795(15) 0.0303(7) Uani 1 1 d . U . . .
C72 C 0.79572(18) 0.33626(17) 0.80827(16) 0.0328(7) Uani 1 1 d . U . . .
H72 H 0.8474 0.3448 0.8223 0.039 Uiso 1 1 calc R U . . .
C73 C 0.76033(18) 0.27783(17) 0.79758(15) 0.0313(7) Uani 1 1 d . U . . .
C74 C 0.68444(18) 0.26440(16) 0.77545(15) 0.0295(7) Uani 1 1 d . U . . .
H74 H 0.6618 0.2234 0.7684 0.035 Uiso 1 1 calc R U . . .
C75 C 0.78983(19) 0.44623(18) 0.80787(18) 0.0389(8) Uani 1 1 d . U . . .
C76 C 0.8032(2) 0.22786(19) 0.81129(19) 0.0413(8) Uani 1 1 d . U . . .
C77 C 0.51982(15) 0.22134(15) 0.70067(15) 0.0340(7) Uani 1 1 d D U . . .
C78 C 0.55642(17) 0.18162(14) 0.65749(14) 0.0351(7) Uani 1 1 d D U . . .
H78 H 0.6038 0.1970 0.6570 0.042 Uiso 1 1 calc R U . . .
C79 C 0.52660(17) 0.12061(15) 0.61531(15) 0.0359(8) Uani 1 1 d D U . . .
C80 C 0.45717(17) 0.09718(16) 0.61443(17) 0.0411(8) Uani 1 1 d D U . . .
H80 H 0.4356 0.0559 0.5848 0.049 Uiso 1 1 calc R U . . .
C81 C 0.42001(18) 0.13483(16) 0.65728(17) 0.0448(9) Uani 1 1 d D U . . .
C82 C 0.45092(17) 0.19618(15) 0.69982(17) 0.0408(8) Uani 1 1 d D U . . .
H82 H 0.4243 0.2214 0.7289 0.049 Uiso 1 1 calc R U . . .
C83 C 0.5687(2) 0.07994(18) 0.57018(18) 0.0414(8) Uani 1 1 d . U . . .
C84 C 0.3459(2) 0.1105(2) 0.6584(3) 0.0697(14) Uani 1 1 d . U . . .
C85 C 0.52076(17) 0.32818(14) 0.80433(15) 0.0318(7) Uani 1 1 d D U . . .
C86 C 0.51917(19) 0.29433(16) 0.84110(15) 0.0380(8) Uani 1 1 d D U . . .
H86 H 0.5325 0.2513 0.8272 0.046 Uiso 1 1 calc R U . . .
C87 C 0.4990(2) 0.32035(16) 0.89691(16) 0.0421(8) Uani 1 1 d D U . . .
C88 C 0.47739(19) 0.38231(15) 0.91835(16) 0.0404(8) Uani 1 1 d D U . . .
H88 H 0.4617 0.4000 0.9559 0.049 Uiso 1 1 calc R U . . .
C89 C 0.47939(17) 0.41738(16) 0.88339(14) 0.0357(7) Uani 1 1 d D U . . .
C90 C 0.50157(17) 0.39117(14) 0.82788(14) 0.0337(7) Uani 1 1 d D U . . .
H90 H 0.5037 0.4171 0.8055 0.040 Uiso 1 1 calc R U . . .
C91 C 0.5005(3) 0.2803(2) 0.9339(2) 0.0628(12) Uani 1 1 d . U . . .
C92 C 0.4596(2) 0.4855(2) 0.9052(2) 0.0466(9) Uani 1 1 d . U . . .
C93 C 1.18706(15) 0.68373(15) 0.73377(13) 0.0238(6) Uani 1 1 d . U . . .
H93A H 1.2155 0.6502 0.7416 0.029 Uiso 1 1 calc R U . . .
H93B H 1.2120 0.6999 0.7093 0.029 Uiso 1 1 calc R U . . .
C94 C 1.18585(16) 0.73945(15) 0.79467(13) 0.0243(6) Uani 1 1 d . U . . .
H94A H 1.1671 0.7771 0.7874 0.029 Uiso 1 1 calc R U . . .
H94B H 1.2361 0.7527 0.8203 0.029 Uiso 1 1 calc R U . . .
C95 C 0.81161(15) 0.65606(15) 0.73839(13) 0.0231(6) Uani 1 1 d . U . . .
H95A H 0.8008 0.7015 0.7489 0.028 Uiso 1 1 calc R U . . .
H95B H 0.7657 0.6277 0.7150 0.028 Uiso 1 1 calc R U . . .
C96 C 0.83915(15) 0.64585(15) 0.79660(13) 0.0236(6) Uani 1 1 d . U . . .
H96A H 0.8458 0.5997 0.7867 0.028 Uiso 1 1 calc R U . . .
H96B H 0.8033 0.6588 0.8233 0.028 Uiso 1 1 calc R U . . .
C97 C 1.08130(15) 0.67313(14) 0.62596(13) 0.0219(6) Uani 1 1 d . U . . .
C98 C 1.01198(16) 0.68411(15) 0.60128(14) 0.0253(6) Uani 1 1 d . U . . .
H98 H 0.9714 0.6772 0.6171 0.030 Uiso 1 1 calc R U . . .
C99 C 1.00070(18) 0.70488(16) 0.55410(15) 0.0308(7) Uani 1 1 d . U . . .
H99 H 0.9527 0.7114 0.5374 0.037 Uiso 1 1 calc R U . . .
C100 C 1.0596(2) 0.71612(17) 0.53127(15) 0.0338(7) Uani 1 1 d . U . . .
H100 H 1.0524 0.7315 0.4997 0.041 Uiso 1 1 calc R U . . .
C101 C 1.12892(18) 0.70471(17) 0.55496(15) 0.0332(7) Uani 1 1 d . U . . .
H101 H 1.1694 0.7123 0.5394 0.040 Uiso 1 1 calc R U . . .
C102 C 1.14001(17) 0.68237(16) 0.60088(14) 0.0278(7) Uani 1 1 d . U . . .
H102 H 1.1876 0.6732 0.6156 0.033 Uiso 1 1 calc R U . . .
C103 C 1.10997(15) 0.56154(15) 0.65178(14) 0.0249(6) Uani 1 1 d . U . . .
C104 C 1.08978(16) 0.52714(16) 0.58860(15) 0.0288(7) Uani 1 1 d . U . . .
H104 H 1.0688 0.5483 0.5634 0.035 Uiso 1 1 calc R U . . .
C105 C 1.10021(19) 0.46194(17) 0.56241(17) 0.0370(8) Uani 1 1 d . U . . .
H105 H 1.0865 0.4388 0.5193 0.044 Uiso 1 1 calc R U . . .
C106 C 1.1304(2) 0.43058(17) 0.59858(19) 0.0422(9) Uani 1 1 d . U . . .
H106 H 1.1366 0.3859 0.5805 0.051 Uiso 1 1 calc R U . . .
C107 C 1.1514(2) 0.46443(18) 0.66089(18) 0.0395(8) Uani 1 1 d . U . . .
H107 H 1.1735 0.4432 0.6857 0.047 Uiso 1 1 calc R U . . .
C108 C 1.14069(17) 0.52942(16) 0.68774(16) 0.0305(7) Uani 1 1 d . U . . .
H108 H 1.1544 0.5521 0.7309 0.037 Uiso 1 1 calc R U . . .
C109 C 1.13754(15) 0.78244(15) 0.90764(14) 0.0259(6) Uani 1 1 d . U . . .
C110 C 1.11223(18) 0.83986(17) 0.90789(16) 0.0352(8) Uani 1 1 d . U . . .
H110 H 1.0902 0.8424 0.8704 0.042 Uiso 1 1 calc R U . . .
C111 C 1.1188(2) 0.89378(19) 0.96256(17) 0.0432(9) Uani 1 1 d . U . . .
H111 H 1.1013 0.9329 0.9623 0.052 Uiso 1 1 calc R U . . .
C112 C 1.1507(2) 0.89059(19) 1.01729(16) 0.0419(9) Uani 1 1 d . U . . .
H112 H 1.1554 0.9276 1.0546 0.050 Uiso 1 1 calc R U . . .
C113 C 1.17552(19) 0.83364(19) 1.01758(15) 0.0374(8) Uani 1 1 d . U . . .
H113 H 1.1971 0.8314 1.0553 0.045 Uiso 1 1 calc R U . . .
C114 C 1.16934(17) 0.77928(18) 0.96301(15) 0.0320(7) Uani 1 1 d . U . . .
H114 H 1.1867 0.7402 0.9635 0.038 Uiso 1 1 calc R U . . .
C115 C 1.17633(16) 0.65220(15) 0.85372(14) 0.0262(6) Uani 1 1 d . U . . .
C116 C 1.13864(18) 0.60808(17) 0.86777(15) 0.0317(7) Uani 1 1 d . U . . .
H116 H 1.0882 0.6111 0.8687 0.038 Uiso 1 1 calc R U . . .
C117 C 1.1738(2) 0.5602(2) 0.8803(2) 0.0461(9) Uani 1 1 d . U . . .
H117 H 1.1476 0.5306 0.8901 0.055 Uiso 1 1 calc R U . . .
C118 C 1.2472(2) 0.5551(2) 0.8787(2) 0.0558(11) Uani 1 1 d . U . . .
H118 H 1.2710 0.5213 0.8861 0.067 Uiso 1 1 calc R U . . .
C119 C 1.2855(2) 0.5990(2) 0.8664(2) 0.0491(10) Uani 1 1 d . U . . .
H119 H 1.3362 0.5963 0.8666 0.059 Uiso 1 1 calc R U . . .
C120 C 1.25099(18) 0.64718(18) 0.85396(16) 0.0355(8) Uani 1 1 d . U . . .
H120 H 1.2781 0.6773 0.8454 0.043 Uiso 1 1 calc R U . . .
C121 C 0.84215(14) 0.66967(15) 0.63476(13) 0.0217(6) Uani 1 1 d . U . . .
C122 C 0.83746(16) 0.73628(16) 0.65578(15) 0.0275(7) Uani 1 1 d . U . . .
H122 H 0.8556 0.7632 0.6977 0.033 Uiso 1 1 calc R U . . .
C123 C 0.80626(17) 0.76326(18) 0.61542(18) 0.0350(8) Uani 1 1 d . U . . .
H123 H 0.8026 0.8085 0.6300 0.042 Uiso 1 1 calc R U . . .
C124 C 0.78065(18) 0.7245(2) 0.55421(18) 0.0382(8) Uani 1 1 d . U . . .
H124 H 0.7589 0.7429 0.5268 0.046 Uiso 1 1 calc R U . . .
C125 C 0.78667(17) 0.65866(19) 0.53279(16) 0.0340(7) Uani 1 1 d . U . . .
H125 H 0.7700 0.6321 0.4905 0.041 Uiso 1 1 calc R U . . .
C126 C 0.81688(15) 0.63139(17) 0.57273(14) 0.0264(6) Uani 1 1 d . U . . .
H126 H 0.8204 0.5861 0.5577 0.032 Uiso 1 1 calc R U . . .
C127 C 0.86489(15) 0.54988(14) 0.64804(13) 0.0213(6) Uani 1 1 d . U . . .
C128 C 0.91087(16) 0.52021(15) 0.60803(14) 0.0245(6) Uani 1 1 d . U . . .
H128 H 0.9469 0.5462 0.6024 0.029 Uiso 1 1 calc R U . . .
C129 C 0.90481(18) 0.45385(15) 0.57661(15) 0.0288(7) Uani 1 1 d . U . . .
H129 H 0.9355 0.4345 0.5489 0.035 Uiso 1 1 calc R U . . .
C130 C 0.85326(19) 0.41538(16) 0.58588(15) 0.0335(7) Uani 1 1 d . U . . .
H130 H 0.8494 0.3697 0.5650 0.040 Uiso 1 1 calc R U . . .
C131 C 0.80817(19) 0.44355(16) 0.62517(15) 0.0337(7) Uani 1 1 d . U . . .
H131 H 0.7732 0.4172 0.6315 0.040 Uiso 1 1 calc R U . . .
C132 C 0.81329(17) 0.51065(16) 0.65597(14) 0.0279(7) Uani 1 1 d . U . . .
H132 H 0.7812 0.5297 0.6826 0.034 Uiso 1 1 calc R U . . .
C133 C 0.89731(16) 0.77571(15) 0.87543(13) 0.0246(6) Uani 1 1 d . U . . .
C134 C 0.91951(18) 0.82858(16) 0.86506(16) 0.0327(7) Uani 1 1 d . U . . .
H134 H 0.9501 0.8236 0.8369 0.039 Uiso 1 1 calc R U . . .
C135 C 0.89697(19) 0.88886(18) 0.89593(18) 0.0408(8) Uani 1 1 d . U . . .
H135 H 0.9123 0.9250 0.8888 0.049 Uiso 1 1 calc R U . . .
C136 C 0.85241(18) 0.89641(18) 0.93695(17) 0.0400(8) Uani 1 1 d . U . . .
H136 H 0.8378 0.9378 0.9584 0.048 Uiso 1 1 calc R U . . .
C137 C 0.82911(19) 0.84381(18) 0.94686(16) 0.0378(8) Uani 1 1 d . U . . .
H137 H 0.7979 0.8489 0.9746 0.045 Uiso 1 1 calc R U . . .
C138 C 0.85142(18) 0.78345(17) 0.91620(15) 0.0321(7) Uani 1 1 d . U . . .
H138 H 0.8354 0.7473 0.9230 0.039 Uiso 1 1 calc R U . . .
C139 C 0.96053(16) 0.67149(16) 0.89865(14) 0.0258(6) Uani 1 1 d . U . . .
C140 C 1.00197(18) 0.71714(18) 0.95373(15) 0.0323(7) Uani 1 1 d . U . . .
H140 H 1.0087 0.7610 0.9592 0.039 Uiso 1 1 calc R U . . .
C141 C 1.0333(2) 0.6990(2) 1.00042(17) 0.0468(9) Uani 1 1 d . U . . .
H141 H 1.0622 0.7301 1.0374 0.056 Uiso 1 1 calc R U . . .
C142 C 1.0221(2) 0.6354(2) 0.9929(2) 0.0564(11) Uani 1 1 d . U . . .
H142 H 1.0431 0.6230 1.0250 0.068 Uiso 1 1 calc R U . . .
C143 C 0.9806(2) 0.5893(2) 0.9386(2) 0.0496(10) Uani 1 1 d . U . . .
H143 H 0.9734 0.5456 0.9336 0.060 Uiso 1 1 calc R U . . .
C144 C 0.94977(19) 0.60745(18) 0.89172(17) 0.0351(7) Uani 1 1 d . U . . .
H144 H 0.9212 0.5761 0.8547 0.042 Uiso 1 1 calc R U . . .
C145 C 1.00621(19) 0.83600(16) 0.71572(15) 0.0328(7) Uani 1 1 d . U . . .
H145 H 0.9769 0.8018 0.6771 0.039 Uiso 1 1 calc R U . . .
C146 C 1.0754(2) 0.8572(2) 0.70130(19) 0.0430(9) Uani 1 1 d . U . . .
H14A H 1.1035 0.8195 0.6856 0.052 Uiso 1 1 calc R U . . .
H14B H 1.1066 0.8898 0.7391 0.052 Uiso 1 1 calc R U . . .
C147 C 1.0560(3) 0.8859(2) 0.6536(2) 0.0524(10) Uani 1 1 d . U . . .
H14C H 1.1017 0.9023 0.6472 0.063 Uiso 1 1 calc R U . . .
H14D H 1.0303 0.8514 0.6143 0.063 Uiso 1 1 calc R U . . .
C148 C 1.0081(3) 0.9400(2) 0.6724(2) 0.0512(10) Uani 1 1 d . U . . .
H14E H 0.9934 0.9541 0.6385 0.061 Uiso 1 1 calc R U . . .
H14F H 1.0364 0.9772 0.7082 0.061 Uiso 1 1 calc R U . . .
C149 C 0.9404(2) 0.9199(2) 0.6884(2) 0.0508(10) Uani 1 1 d . U . . .
H14G H 0.9087 0.8868 0.6512 0.061 Uiso 1 1 calc R U . . .
H14H H 0.9126 0.9577 0.7038 0.061 Uiso 1 1 calc R U . . .
C150 C 0.9595(2) 0.89257(18) 0.73661(18) 0.0418(8) Uani 1 1 d . U . . .
H15A H 0.9138 0.8776 0.7443 0.050 Uiso 1 1 calc R U . . .
H15B H 0.9868 0.9269 0.7753 0.050 Uiso 1 1 calc R U . . .
C151 C 0.99932(17) 0.52447(17) 0.74454(15) 0.0273(7) Uani 1 1 d . U . . .
C152 C 0.9944(2) 0.45518(18) 0.7300(2) 0.0461(9) Uani 1 1 d . U . . .
H15C H 0.9914 0.4312 0.6861 0.069 Uiso 1 1 calc R U . . .
H15D H 0.9505 0.4427 0.7409 0.069 Uiso 1 1 calc R U . . .
H15E H 1.0380 0.4452 0.7531 0.069 Uiso 1 1 calc R U . . .
C153 C 1.09150(18) 0.23915(17) 0.75569(17) 0.0341(7) Uani 1 1 d . U . . .
C154 C 1.05379(18) 0.28451(17) 0.79391(16) 0.0335(7) Uani 1 1 d . U . . .
H154 H 1.0038 0.2732 0.7916 0.040 Uiso 1 1 calc R U . . .
C155 C 1.08630(19) 0.34587(18) 0.83550(18) 0.0386(8) Uani 1 1 d . U . . .
C156 C 1.1599(2) 0.3633(2) 0.8407(2) 0.0496(10) Uani 1 1 d . U . . .
H156 H 1.1827 0.4049 0.8685 0.059 Uiso 1 1 calc R U . . .
C157 C 1.1985(2) 0.3190(2) 0.8049(2) 0.0529(11) Uani 1 1 d . U . . .
C158 C 1.1654(2) 0.25795(19) 0.7622(2) 0.0456(9) Uani 1 1 d . U . . .
H158 H 1.1937 0.2288 0.7373 0.055 Uiso 1 1 calc R U . . .
C159 C 1.0432(2) 0.39297(19) 0.87391(19) 0.0444(9) Uani 1 1 d . U . . .
C160 C 1.2781(3) 0.3364(3) 0.8097(4) 0.0851(17) Uani 1 1 d . U . . .
C161 C 1.08665(18) 0.13502(18) 0.64937(17) 0.0348(7) Uani 1 1 d . U . . .
C162 C 1.1039(2) 0.1737(2) 0.61959(19) 0.0431(9) Uani 1 1 d . U . . .
H162 H 1.1017 0.2191 0.6383 0.052 Uiso 1 1 calc R U . . .
C163 C 1.1241(2) 0.1474(2) 0.5634(2) 0.0486(9) Uani 1 1 d . U . . .
C164 C 1.1281(2) 0.0820(2) 0.5344(2) 0.0498(10) Uani 1 1 d . U . . .
H164 H 1.1428 0.0643 0.4964 0.060 Uiso 1 1 calc R U . . .
C165 C 1.1101(2) 0.0426(2) 0.56224(19) 0.0442(9) Uani 1 1 d . U . . .
C166 C 1.09004(19) 0.06865(18) 0.61838(17) 0.0379(8) Uani 1 1 d . U . . .
H166 H 1.0782 0.0404 0.6364 0.045 Uiso 1 1 calc R U . . .
C167 C 1.1449(3) 0.1906(3) 0.5344(3) 0.0694(13) Uani 1 1 d . U . . .
C168 C 1.1129(3) -0.0282(2) 0.5299(2) 0.0611(11) Uani 1 1 d . U . . .
C169 C 1.07285(18) 0.12590(16) 0.75543(16) 0.0319(7) Uani 1 1 d . U . . .
C170 C 1.13726(18) 0.09639(17) 0.76029(16) 0.0331(7) Uani 1 1 d . U . . .
H170 H 1.1703 0.0967 0.7352 0.040 Uiso 1 1 calc R U . . .
C171 C 1.15507(19) 0.06637(17) 0.80076(16) 0.0361(8) Uani 1 1 d . U . . .
C172 C 1.1091(2) 0.06550(18) 0.83861(16) 0.0383(8) Uani 1 1 d . U . . .
H172 H 1.1210 0.0447 0.8659 0.046 Uiso 1 1 calc R U . . .
C173 C 1.04527(19) 0.09575(17) 0.83591(16) 0.0355(7) Uani 1 1 d . U . . .
C174 C 1.02780(18) 0.12513(16) 0.79508(16) 0.0333(7) Uani 1 1 d . U . . .
H174 H 0.9837 0.1454 0.7940 0.040 Uiso 1 1 calc R U . . .
C175 C 1.2253(2) 0.0355(2) 0.80189(19) 0.0474(9) Uani 1 1 d . U . . .
C176 C 0.9952(2) 0.09662(19) 0.87726(18) 0.0414(8) Uani 1 1 d . U . . .
C177 C 0.96580(18) 0.16209(17) 0.68598(16) 0.0319(7) Uani 1 1 d . U . . .
C178 C 0.91869(19) 0.10727(18) 0.67139(18) 0.0378(8) Uani 1 1 d . U . . .
H178 H 0.9379 0.0721 0.6795 0.045 Uiso 1 1 calc R U . . .
C179 C 0.8451(2) 0.10209(19) 0.64558(19) 0.0432(9) Uani 1 1 d . U . . .
C180 C 0.81419(19) 0.15261(19) 0.63399(19) 0.0431(9) Uani 1 1 d . U . . .
H180 H 0.7632 0.1496 0.6174 0.052 Uiso 1 1 calc R U . . .
C181 C 0.85950(19) 0.20724(18) 0.64718(17) 0.0360(8) Uani 1 1 d . U . . .
C182 C 0.93414(18) 0.21165(17) 0.67218(16) 0.0337(7) Uani 1 1 d . U . . .
H182 H 0.9644 0.2495 0.6801 0.040 Uiso 1 1 calc R U . . .
C183 C 0.7977(3) 0.0433(3) 0.6322(3) 0.0787(9) Uani 1 1 d . U . . .
C184 C 0.8294(2) 0.2618(2) 0.6332(2) 0.0463(9) Uani 1 1 d . U . . .
C185 C 1.2203(3) 0.5040(3) 1.0202(3) 0.0953(19) Uani 1 1 d D U . . .
H185 H 1.1986 0.4612 1.0075 0.114 Uiso 1 1 calc R U . . .
C186 C 1.2964(3) 0.5147(3) 1.0342(3) 0.100(2) Uani 1 1 d D U . . .
H186 H 1.3276 0.4817 1.0333 0.120 Uiso 1 1 calc R U . . .
C187 C 1.3222(4) 0.5781(3) 1.0496(4) 0.106(2) Uani 1 1 d D U . . .
H187 H 1.3739 0.5879 1.0597 0.128 Uiso 1 1 calc R U . . .
C188 C 1.2804(3) 0.6289(3) 1.0519(3) 0.099(2) Uani 1 1 d D U . . .
H188 H 1.3022 0.6708 1.0610 0.119 Uiso 1 1 calc R U . . .
C189 C 1.2056(3) 0.6151(3) 1.0403(3) 0.0949(19) Uani 1 1 d D U . . .
H189 H 1.1749 0.6489 1.0435 0.114 Uiso 1 1 calc R U . . .
C190 C 1.1742(3) 0.5526(2) 1.0238(3) 0.0934(19) Uani 1 1 d D U . . .
H190 H 1.1224 0.5433 1.0152 0.112 Uiso 1 1 calc R U . . .
C191 C 0.2739(3) 0.2556(5) 0.9446(5) 0.172(5) Uani 1 1 d D U . . .
H191 H 0.3054 0.2304 0.9202 0.206 Uiso 1 1 calc R U . . .
C192 C 0.1986(3) 0.2426(3) 0.9219(4) 0.109(2) Uani 1 1 d D U . . .
H192 H 0.1779 0.2079 0.8840 0.131 Uiso 1 1 calc R U . . .
C193 C 0.1553(4) 0.2830(4) 0.9576(4) 0.124(3) Uani 1 1 d D U . . .
H193 H 0.1035 0.2763 0.9440 0.149 Uiso 1 1 calc R U . . .
C194 C 0.1867(4) 0.3332(4) 1.0129(4) 0.127(3) Uani 1 1 d D U . . .
H194 H 0.1556 0.3618 1.0347 0.153 Uiso 1 1 calc R U . . .
C195 C 0.2609(4) 0.3434(4) 1.0376(4) 0.155(4) Uani 1 1 d D U . . .
H195 H 0.2808 0.3758 1.0772 0.186 Uiso 1 1 calc R U . . .
C196 C 0.3053(5) 0.3039(5) 1.0016(4) 0.198(6) Uani 1 1 d D U . . .
H196 H 0.3570 0.3099 1.0159 0.238 Uiso 1 1 calc R U . . .
B1 B 0.5511(2) 0.29780(19) 0.74146(19) 0.0314(8) Uani 1 1 d . U . . .
B2 B 1.0545(2) 0.16546(19) 0.7115(2) 0.0331(8) Uani 1 1 d . U . . .
N1 N 0.48518(17) 0.25310(13) 0.23138(14) 0.0353(5) Uani 1 1 d . U . . .
N2 N 0.47922(17) 0.29168(13) 0.21185(14) 0.0353(5) Uani 1 1 d . U . . .
N3 N 0.50214(13) 0.10798(12) 0.28720(11) 0.0231(5) Uani 1 1 d . U . . .
N4 N 1.01269(14) 0.75815(13) 0.75864(12) 0.0271(4) Uani 1 1 d . U . . .
N5 N 1.02084(14) 0.80847(13) 0.76160(12) 0.0271(4) Uani 1 1 d . U . . .
N6 N 1.00331(13) 0.57799(13) 0.75453(11) 0.0224(5) Uani 1 1 d . U . . .
F1 F 0.63911(17) 0.32805(13) 0.56215(12) 0.0638(7) Uani 1 1 d . U . . .
F2 F 0.62880(13) 0.42851(12) 0.60119(11) 0.0528(6) Uani 1 1 d . U . . .
F3 F 0.55333(15) 0.36906(14) 0.51917(11) 0.0645(7) Uani 1 1 d . U . . .
F4 F 0.33503(14) 0.42861(13) 0.60386(13) 0.0639(7) Uani 1 1 d . U . . .
F5 F 0.29821(13) 0.33954(13) 0.60492(15) 0.0712(8) Uani 1 1 d . U . . .
F6 F 0.33089(14) 0.42373(17) 0.68839(14) 0.0793(9) Uani 1 1 d . U . . .
F7 F 0.85524(16) 0.46050(16) 0.8424(2) 0.1050(14) Uani 1 1 d . U . . .
F8 F 0.75355(16) 0.49594(12) 0.83480(15) 0.0728(8) Uani 1 1 d . U . . .
F10 F 0.87464(14) 0.23852(16) 0.8172(2) 0.1000(13) Uani 1 1 d . U . . .
F11 F 0.78372(16) 0.16875(12) 0.76890(13) 0.0642(7) Uani 1 1 d . U . . .
F12 F 0.79371(19) 0.22399(15) 0.86231(13) 0.0784(9) Uani 1 1 d . U . . .
F13 F 0.63462(13) 0.10819(12) 0.57686(12) 0.0553(6) Uani 1 1 d . U . . .
F14 F 0.53359(14) 0.06597(12) 0.51184(11) 0.0559(6) Uani 1 1 d . U . . .
F15 F 0.57864(13) 0.02269(11) 0.57365(11) 0.0525(6) Uani 1 1 d . U . . .
F16 F 0.3174(2) 0.0585(2) 0.6128(2) 0.144(2) Uani 1 1 d . U . . .
F17 F 0.29915(16) 0.15243(16) 0.6692(2) 0.1162(16) Uani 1 1 d . U . . .
F18 F 0.3504(2) 0.0908(3) 0.7053(3) 0.1442(19) Uani 1 1 d . U . . .
F19 F 0.4473(2) 0.23319(15) 0.91078(17) 0.0906(10) Uani 1 1 d . U . . .
F20 F 0.5617(2) 0.2510(2) 0.9370(2) 0.1082(13) Uani 1 1 d . U . . .
F21 F 0.4966(3) 0.31361(17) 0.99077(15) 0.1099(14) Uani 1 1 d . U . . .
F22 F 0.41188(14) 0.49579(12) 0.86186(12) 0.0615(7) Uani 1 1 d . U . . .
F23 F 0.51795(15) 0.52831(12) 0.92131(14) 0.0668(7) Uani 1 1 d . U . . .
F24 F 0.42824(16) 0.50208(13) 0.95317(13) 0.0655(7) Uani 1 1 d . U . . .
F25 F 0.97793(14) 0.36837(15) 0.87307(13) 0.0736(8) Uani 1 1 d . U . . .
F26 F 1.0302(2) 0.44178(17) 0.85690(17) 0.0986(12) Uani 1 1 d . U . . .
F27 F 1.07578(16) 0.42154(16) 0.93211(13) 0.0813(9) Uani 1 1 d . U . . .
F28 F 1.2889(2) 0.3483(4) 0.7644(3) 0.191(3) Uani 1 1 d . U . . .
F29 F 1.30688(16) 0.38740(18) 0.8588(3) 0.1356(19) Uani 1 1 d . U . . .
F30 F 1.31981(15) 0.29093(17) 0.8111(2) 0.1157(15) Uani 1 1 d . U . . .
F37 F 1.28371(13) 0.07926(15) 0.82294(15) 0.0702(8) Uani 1 1 d . U . . .
F38 F 1.23095(16) -0.00718(15) 0.74686(12) 0.0728(9) Uani 1 1 d . U . . .
F39 F 1.23387(14) 0.00331(13) 0.83823(11) 0.0589(7) Uani 1 1 d . U . . .
F46 F 0.86115(14) 0.31980(11) 0.67385(13) 0.0622(7) Uani 1 1 d . U . . .
F47 F 0.75782(14) 0.26404(15) 0.63153(16) 0.0764(9) Uani 1 1 d . U . . .
F48 F 0.83809(18) 0.25806(14) 0.57860(13) 0.0719(8) Uani 1 1 d . U . . .
P1 P 0.57705(4) 0.12418(3) 0.18839(3) 0.01922(15) Uani 1 1 d . U . . .
P2 P 0.61992(4) 0.22833(3) 0.32535(3) 0.01795(15) Uani 1 1 d . U . . .
P3 P 0.37627(4) 0.13648(4) 0.18500(3) 0.02139(16) Uani 1 1 d . U . . .
P4 P 0.40868(4) 0.23269(3) 0.32468(3) 0.01745(14) Uani 1 1 d . U . . .
P5 P 1.09274(4) 0.64681(4) 0.68925(3) 0.01943(15) Uani 1 1 d . U . . .
P6 P 1.12606(4) 0.71249(4) 0.83400(3) 0.02082(15) Uani 1 1 d . U . . .
P7 P 0.88140(4) 0.63742(3) 0.69100(3) 0.01790(15) Uani 1 1 d . U . . .
P8 P 0.92790(4) 0.69614(4) 0.83593(3) 0.01963(15) Uani 1 1 d . U . . .
Mo1 Mo 0.49560(2) 0.18678(2) 0.25644(2) 0.01539(7) Uani 1 1 d . U . . .
Mo2 Mo 1.00606(2) 0.67729(2) 0.75931(2) 0.01617(7) Uani 1 1 d . U . . .
F9 F 0.7857(3) 0.4531(2) 0.7552(2) 0.0640(13) Uani 0.691(3) 1 d . U P A 1
F31 F 1.1197(5) 0.2495(3) 0.5550(4) 0.108(2) Uani 0.691(3) 1 d . U P A 1
F32 F 1.2183(3) 0.2052(4) 0.5466(3) 0.0991(18) Uani 0.691(3) 1 d . U P A 1
F33 F 1.1204(4) 0.1687(3) 0.4759(2) 0.0915(18) Uani 0.691(3) 1 d . U P A 1
F34 F 1.0684(2) -0.0521(2) 0.47244(18) 0.0706(12) Uani 0.691(3) 1 d . U P A 1
F35 F 1.1800(2) -0.0421(3) 0.5145(2) 0.0625(12) Uani 0.691(3) 1 d . U P A 1
F36 F 1.0995(5) -0.0632(2) 0.5569(3) 0.0862(17) Uani 0.691(3) 1 d . U P A 1
F40 F 1.0213(4) 0.1342(4) 0.9355(2) 0.081(2) Uani 0.691(3) 1 d . U P A 1
F41 F 0.9286(3) 0.1176(3) 0.8640(3) 0.0792(18) Uani 0.691(3) 1 d . U P A 1
F42 F 0.9766(4) 0.0391(2) 0.8758(3) 0.0823(17) Uani 0.691(3) 1 d . U P A 1
F43 F 0.8012(3) 0.0305(2) 0.6850(3) 0.0787(9) Uani 0.691(3) 1 d . U P A 1
F44 F 0.8347(2) -0.01351(17) 0.6107(2) 0.0654(9) Uani 0.691(3) 1 d . U P A 1
F45 F 0.7472(2) 0.02387(18) 0.5776(2) 0.0781(14) Uani 0.691(3) 1 d . U P A 1
F9A F 0.8279(9) 0.4442(7) 0.7685(8) 0.095(4) Uani 0.309(3) 1 d . U P A 2
F31A F 1.0775(9) 0.1975(7) 0.5011(7) 0.108(2) Uani 0.309(3) 1 d . U P A 2
F32A F 1.1668(11) 0.2453(7) 0.5683(6) 0.097(4) Uani 0.309(3) 1 d . U P A 2
F33A F 1.1775(12) 0.1583(7) 0.4876(8) 0.114(5) Uani 0.309(3) 1 d . U P A 2
F34A F 1.0477(7) -0.0615(5) 0.5317(7) 0.090(3) Uani 0.309(3) 1 d . U P A 2
F35A F 1.1449(12) -0.0536(9) 0.4944(9) 0.128(6) Uani 0.309(3) 1 d . U P A 2
F36A F 1.1569(8) -0.0474(6) 0.5810(6) 0.090(3) Uani 0.309(3) 1 d . U P A 2
F40A F 1.0017(9) 0.1532(6) 0.9199(6) 0.070(4) Uani 0.309(3) 1 d . U P A 2
F41A F 0.9330(6) 0.0788(8) 0.8491(6) 0.078(4) Uani 0.309(3) 1 d . U P A 2
F42A F 1.0180(7) 0.0571(7) 0.9051(6) 0.080(3) Uani 0.309(3) 1 d . U P A 2
F43A F 0.7261(6) 0.0653(5) 0.6561(6) 0.0787(9) Uani 0.309(3) 1 d . U P A 2
F44A F 0.7564(6) 0.0437(4) 0.6631(4) 0.0524(18) Uani 0.309(3) 1 d . U P A 2
F45A F 0.7843(6) 0.0064(4) 0.5978(5) 0.0654(9) Uani 0.309(3) 1 d . U P A 2

loop_
_atom_site_aniso_label
_atom_site_aniso_U_11
_atom_site_aniso_U_22
_atom_site_aniso_U_33
_atom_site_aniso_U_23
_atom_site_aniso_U_13
_atom_site_aniso_U_12
C1 0.0163(13) 0.0219(15) 0.0286(15) 0.0048(12) 0.0023(11) 0.0055(11)
C2 0.0145(13) 0.0228(15) 0.0247(15) 0.0041(12) 0.0039(11) 0.0019(11)
C3 0.0178(13) 0.0292(16) 0.0258(15) 0.0101(12) 0.0012(11) 0.0065(12)
C4 0.0147(13) 0.0253(15) 0.0253(15) 0.0067(12) 0.0026(11) 0.0042(11)
C5 0.0198(13) 0.0230(15) 0.0220(14) 0.0040(11) 0.0026(11) -0.0031(11)
C6 0.0237(15) 0.0292(17) 0.0281(16) 0.0045(13) 0.0043(12) -0.0016(12)
C7 0.0235(15) 0.044(2) 0.0254(16) 0.0042(14) 0.0067(12) -0.0064(14)
C8 0.0302(17) 0.049(2) 0.0279(17) 0.0130(15) 0.0035(13) -0.0127(15)
C9 0.0397(19) 0.046(2) 0.043(2) 0.0262(17) 0.0097(16) 0.0041(16)
C10 0.0302(17) 0.0386(19) 0.0361(18) 0.0182(15) 0.0115(14) 0.0064(14)
C11 0.0149(13) 0.0209(14) 0.0271(15) 0.0046(11) 0.0063(11) 0.0023(10)
C12 0.0217(14) 0.0233(15) 0.0282(15) 0.0069(12) 0.0027(12) 0.0031(11)
C13 0.0272(16) 0.0252(16) 0.0407(18) 0.0121(14) 0.0043(13) 0.0040(12)
C14 0.0278(16) 0.0214(16) 0.0382(18) 0.0039(13) 0.0043(13) -0.0014(12)
C15 0.0254(15) 0.0262(16) 0.0289(16) 0.0026(13) -0.0001(12) -0.0010(12)
C16 0.0199(14) 0.0257(16) 0.0278(15) 0.0073(12) 0.0030(12) 0.0018(11)
C17 0.0096(12) 0.0218(14) 0.0267(14) 0.0036(11) 0.0029(10) 0.0023(10)
C18 0.0197(14) 0.0238(15) 0.0326(16) 0.0078(12) 0.0080(12) 0.0022(11)
C19 0.0276(16) 0.0255(16) 0.051(2) 0.0148(14) 0.0154(14) 0.0046(13)
C20 0.0250(16) 0.0214(16) 0.053(2) 0.0062(14) 0.0033(14) -0.0003(13)
C21 0.0242(16) 0.0298(17) 0.0351(18) -0.0004(14) -0.0025(13) 0.0027(13)
C22 0.0180(14) 0.0281(16) 0.0294(16) 0.0058(12) 0.0018(12) 0.0042(12)
C23 0.0254(15) 0.0263(16) 0.0249(15) 0.0101(12) -0.0040(12) -0.0016(12)
C24 0.0354(19) 0.061(3) 0.050(2) 0.032(2) 0.0005(16) 0.0149(17)
C25 0.060(3) 0.102(4) 0.080(3) 0.066(3) 0.006(2) 0.028(3)
C26 0.072(3) 0.100(4) 0.065(3) 0.063(3) -0.007(2) 0.009(3)
C27 0.058(2) 0.076(3) 0.043(2) 0.038(2) -0.0003(18) -0.006(2)
C28 0.0328(17) 0.046(2) 0.0335(18) 0.0208(16) 0.0000(14) -0.0026(15)
C29 0.0149(13) 0.0463(19) 0.0240(15) 0.0088(13) 0.0026(11) 0.0077(13)
C30 0.038(2) 0.067(3) 0.0286(18) 0.0174(17) -0.0023(15) -0.0127(18)
C31 0.052(2) 0.100(4) 0.036(2) 0.032(2) 0.0047(18) -0.016(2)
C32 0.036(2) 0.094(3) 0.0257(18) 0.0123(19) 0.0048(15) 0.006(2)
C33 0.038(2) 0.061(2) 0.0278(18) 0.0014(16) 0.0035(15) 0.0173(18)
C34 0.0323(17) 0.041(2) 0.0289(17) 0.0037(14) 0.0009(13) 0.0156(15)
C35 0.0227(14) 0.0271(16) 0.0249(15) 0.0025(12) 0.0006(12) -0.0059(12)
C36 0.0325(17) 0.0268(17) 0.0368(18) 0.0064(14) 0.0024(14) -0.0037(13)
C37 0.052(2) 0.0302(19) 0.057(3) 0.0128(17) 0.0065(19) -0.0066(16)
C38 0.053(2) 0.041(2) 0.058(3) 0.0138(19) 0.0094(19) -0.0206(17)
C39 0.0350(19) 0.044(2) 0.049(2) 0.0060(17) 0.0110(16) -0.0166(16)
C40 0.0251(16) 0.0356(18) 0.0346(18) 0.0016(14) 0.0042(13) -0.0065(13)
C41 0.0183(13) 0.0200(14) 0.0215(14) 0.0074(11) 0.0024(11) 0.0031(10)
C42 0.0174(13) 0.0241(15) 0.0241(15) 0.0076(12) 0.0032(11) 0.0031(11)
C43 0.0228(14) 0.0245(16) 0.0303(16) 0.0073(13) 0.0030(12) -0.0022(12)
C44 0.0301(16) 0.0202(15) 0.0326(17) 0.0066(13) 0.0023(13) 0.0033(12)
C45 0.0244(15) 0.0252(16) 0.0382(18) 0.0017(13) 0.0087(13) 0.0065(12)
C46 0.0184(14) 0.0254(16) 0.0337(17) 0.0047(13) 0.0078(12) 0.0010(11)
C47 0.0168(13) 0.0231(15) 0.0283(15) 0.0107(12) 0.0068(11) 0.0036(11)
C48 0.0281(16) 0.0282(16) 0.0281(15) 0.0115(13) 0.0053(12) 0.0034(12)
C49 0.043(2) 0.043(2) 0.0322(18) 0.0190(15) 0.0095(15) 0.0049(15)
C50 0.046(2) 0.047(2) 0.047(2) 0.0315(17) 0.0173(16) 0.0056(16)
C51 0.0382(19) 0.0331(19) 0.050(2) 0.0228(16) 0.0135(15) 0.0009(15)
C52 0.0253(15) 0.0265(16) 0.0363(17) 0.0134(13) 0.0079(13) -0.0005(12)
C53 0.047(2) 0.0263(17) 0.042(2) 0.0180(15) 0.0161(16) 0.0124(14)
C54 0.052(2) 0.050(2) 0.066(3) 0.035(2) 0.023(2) 0.0207(18)
C55 0.070(3) 0.052(3) 0.063(3) 0.029(2) 0.022(2) 0.032(2)
C56 0.077(3) 0.036(2) 0.059(3) 0.022(2) 0.008(2) 0.013(2)
C57 0.070(3) 0.039(2) 0.070(3) 0.030(2) 0.006(2) 0.0014(19)
C58 0.048(2) 0.039(2) 0.050(2) 0.0242(17) 0.0112(17) 0.0051(16)
C59 0.0323(17) 0.0303(18) 0.0414(19) 0.0198(15) 0.0086(14) 0.0061(13)
C60 0.083(3) 0.060(3) 0.087(4) 0.056(3) 0.029(3) 0.024(3)
C61 0.0301(16) 0.0260(17) 0.0380(18) 0.0138(14) -0.0051(13) -0.0025(13)
C62 0.0332(17) 0.0288(17) 0.0351(17) 0.0130(14) -0.0039(13) -0.0001(13)
C63 0.0449(19) 0.0275(18) 0.0318(17) 0.0104(14) -0.0055(14) -0.0025(14)
C64 0.0453(19) 0.035(2) 0.0364(19) 0.0159(15) -0.0096(15) -0.0011(15)
C65 0.0334(17) 0.0338(19) 0.0419(19) 0.0141(15) -0.0116(14) -0.0027(14)
C66 0.0314(17) 0.0319(18) 0.0406(19) 0.0174(15) -0.0054(14) -0.0022(14)
C67 0.0364(19) 0.049(2) 0.058(2) 0.0272(19) -0.0096(17) 0.0025(16)
C68 0.050(2) 0.039(2) 0.0343(18) 0.0157(15) -0.0011(15) 0.0010(16)
C69 0.0269(15) 0.0300(16) 0.0293(16) 0.0134(13) 0.0020(12) 0.0016(12)
C70 0.0279(15) 0.0304(17) 0.0353(18) 0.0170(14) 0.0006(13) 0.0032(13)
C71 0.0301(16) 0.0289(16) 0.0316(17) 0.0137(13) 0.0030(13) -0.0002(12)
C72 0.0237(15) 0.0376(18) 0.0376(18) 0.0183(15) 0.0010(13) 0.0012(13)
C73 0.0293(16) 0.0340(17) 0.0320(17) 0.0172(14) 0.0015(13) 0.0031(13)
C74 0.0290(15) 0.0270(16) 0.0326(17) 0.0140(13) 0.0027(13) 0.0006(12)
C75 0.0305(17) 0.0348(19) 0.053(2) 0.0221(16) 0.0042(15) -0.0006(14)
C76 0.0322(17) 0.040(2) 0.056(2) 0.0273(17) 0.0013(15) 0.0039(14)
C77 0.0280(16) 0.0314(17) 0.0435(19) 0.0208(14) -0.0027(13) 0.0018(13)
C78 0.0265(16) 0.0351(18) 0.0435(19) 0.0210(15) -0.0038(14) -0.0023(13)
C79 0.0333(17) 0.0342(18) 0.0386(18) 0.0193(14) -0.0059(14) -0.0002(13)
C80 0.0346(18) 0.0290(18) 0.054(2) 0.0174(16) -0.0058(15) -0.0026(14)
C81 0.0294(17) 0.0356(19) 0.064(2) 0.0202(17) -0.0005(16) -0.0011(14)
C82 0.0295(17) 0.0331(19) 0.057(2) 0.0188(16) 0.0009(15) 0.0001(14)
C83 0.0415(19) 0.0328(19) 0.043(2) 0.0144(15) -0.0038(15) -0.0062(15)
C84 0.037(2) 0.046(2) 0.112(4) 0.020(2) 0.013(2) -0.0102(18)
C85 0.0208(15) 0.0306(17) 0.0453(18) 0.0201(14) -0.0003(13) 0.0012(12)
C86 0.0368(18) 0.0300(18) 0.050(2) 0.0210(15) 0.0047(15) 0.0032(14)
C87 0.042(2) 0.039(2) 0.050(2) 0.0234(16) 0.0084(16) 0.0007(15)
C88 0.0319(18) 0.043(2) 0.046(2) 0.0176(16) 0.0068(15) 0.0010(15)
C89 0.0230(15) 0.0346(18) 0.0467(19) 0.0166(15) 0.0005(14) 0.0039(13)
C90 0.0250(16) 0.0321(17) 0.0457(19) 0.0210(15) -0.0003(14) 0.0028(13)
C91 0.086(3) 0.053(3) 0.062(3) 0.033(2) 0.023(2) 0.010(2)
C92 0.041(2) 0.040(2) 0.056(2) 0.0164(17) 0.0072(17) 0.0148(16)
C93 0.0142(13) 0.0284(16) 0.0230(14) 0.0044(12) 0.0045(11) -0.0022(11)
C94 0.0177(13) 0.0277(16) 0.0225(14) 0.0059(12) 0.0024(11) -0.0032(11)
C95 0.0146(13) 0.0291(16) 0.0239(14) 0.0081(12) 0.0058(11) 0.0025(11)
C96 0.0187(13) 0.0275(16) 0.0247(15) 0.0094(12) 0.0071(11) 0.0012(11)
C97 0.0179(13) 0.0206(14) 0.0216(14) 0.0026(11) 0.0049(11) -0.0025(11)
C98 0.0214(14) 0.0275(16) 0.0271(15) 0.0095(12) 0.0088(12) 0.0007(12)
C99 0.0286(16) 0.0344(18) 0.0289(16) 0.0126(14) 0.0056(13) 0.0030(13)
C100 0.0421(18) 0.0338(18) 0.0266(16) 0.0119(14) 0.0104(14) -0.0010(14)
C101 0.0298(16) 0.0391(19) 0.0268(16) 0.0083(14) 0.0091(13) -0.0070(14)
C102 0.0203(14) 0.0346(17) 0.0222(15) 0.0041(13) 0.0067(11) -0.0037(12)
C103 0.0153(13) 0.0250(15) 0.0313(15) 0.0056(12) 0.0102(11) 0.0015(11)
C104 0.0210(14) 0.0286(16) 0.0308(16) 0.0040(13) 0.0100(12) -0.0009(12)
C105 0.0348(18) 0.0283(17) 0.0379(18) -0.0015(14) 0.0174(15) -0.0004(14)
C106 0.041(2) 0.0250(17) 0.057(2) 0.0065(16) 0.0247(17) 0.0081(14)
C107 0.0357(18) 0.0331(18) 0.055(2) 0.0182(16) 0.0202(16) 0.0138(14)
C108 0.0238(15) 0.0294(17) 0.0361(17) 0.0093(13) 0.0096(13) 0.0057(12)
C109 0.0160(13) 0.0321(16) 0.0232(14) 0.0049(12) 0.0035(11) 0.0000(11)
C110 0.0291(17) 0.0390(19) 0.0274(16) 0.0052(14) 0.0003(13) 0.0068(14)
C111 0.042(2) 0.038(2) 0.0360(18) 0.0016(15) 0.0055(15) 0.0121(16)
C112 0.0374(19) 0.047(2) 0.0264(17) -0.0015(15) 0.0078(14) -0.0003(16)
C113 0.0351(18) 0.050(2) 0.0200(15) 0.0072(14) 0.0050(13) -0.0053(15)
C114 0.0256(16) 0.0400(19) 0.0270(16) 0.0103(14) 0.0053(12) -0.0030(13)
C115 0.0217(14) 0.0296(16) 0.0217(15) 0.0064(12) 0.0001(11) 0.0051(12)
C116 0.0231(15) 0.0375(18) 0.0329(17) 0.0154(14) -0.0003(13) 0.0058(13)
C117 0.0373(19) 0.044(2) 0.062(3) 0.0303(19) 0.0023(17) 0.0079(16)
C118 0.038(2) 0.055(3) 0.080(3) 0.036(2) 0.004(2) 0.0171(18)
C119 0.0261(17) 0.055(2) 0.067(3) 0.027(2) 0.0043(17) 0.0159(16)
C120 0.0207(15) 0.042(2) 0.0410(19) 0.0159(16) 0.0016(13) 0.0061(13)
C121 0.0114(12) 0.0305(16) 0.0267(14) 0.0148(12) 0.0050(10) 0.0036(11)
C122 0.0174(14) 0.0332(17) 0.0364(17) 0.0175(14) 0.0080(12) 0.0042(12)
C123 0.0213(15) 0.0411(19) 0.056(2) 0.0311(16) 0.0127(14) 0.0087(13)
C124 0.0217(15) 0.062(2) 0.049(2) 0.0390(18) 0.0109(14) 0.0109(15)
C125 0.0209(15) 0.057(2) 0.0324(17) 0.0258(16) 0.0077(13) 0.0100(14)
C126 0.0166(13) 0.0383(18) 0.0258(15) 0.0139(13) 0.0055(11) 0.0066(12)
C127 0.0163(13) 0.0242(15) 0.0205(14) 0.0080(11) -0.0007(10) 0.0012(11)
C128 0.0193(14) 0.0265(15) 0.0261(15) 0.0093(12) 0.0042(11) -0.0001(11)
C129 0.0291(16) 0.0259(16) 0.0275(16) 0.0068(13) 0.0056(13) 0.0030(12)
C130 0.0389(18) 0.0239(16) 0.0316(17) 0.0064(13) 0.0045(14) -0.0032(13)
C131 0.0341(17) 0.0293(17) 0.0335(17) 0.0096(14) 0.0051(14) -0.0096(13)
C132 0.0235(15) 0.0296(16) 0.0276(16) 0.0082(13) 0.0060(12) -0.0024(12)
C133 0.0184(13) 0.0272(15) 0.0233(14) 0.0061(12) 0.0019(11) 0.0058(11)
C134 0.0261(16) 0.0300(17) 0.0396(18) 0.0098(14) 0.0105(14) 0.0072(13)
C135 0.0315(18) 0.0285(18) 0.054(2) 0.0085(16) 0.0087(16) 0.0070(14)
C136 0.0258(16) 0.0338(19) 0.044(2) -0.0009(15) 0.0053(14) 0.0096(14)
C137 0.0285(17) 0.046(2) 0.0312(18) 0.0054(15) 0.0103(14) 0.0137(15)
C138 0.0287(16) 0.0358(18) 0.0307(17) 0.0098(14) 0.0111(13) 0.0086(13)
C139 0.0212(14) 0.0356(17) 0.0253(15) 0.0155(13) 0.0083(11) 0.0063(12)
C140 0.0273(16) 0.045(2) 0.0275(16) 0.0170(14) 0.0066(13) 0.0023(14)
C141 0.041(2) 0.071(3) 0.0313(18) 0.0272(18) 0.0005(15) 0.0009(18)
C142 0.056(3) 0.079(3) 0.050(2) 0.048(2) 0.0007(19) 0.001(2)
C143 0.050(2) 0.059(3) 0.059(2) 0.044(2) 0.0108(18) 0.0058(19)
C144 0.0347(18) 0.042(2) 0.0372(18) 0.0233(15) 0.0118(14) 0.0045(14)
C145 0.0407(18) 0.0291(17) 0.0291(17) 0.0142(14) 0.0037(14) 0.0001(14)
C146 0.041(2) 0.041(2) 0.051(2) 0.0216(18) 0.0120(17) 0.0011(16)
C147 0.063(3) 0.049(2) 0.053(2) 0.028(2) 0.015(2) -0.0057(19)
C148 0.068(3) 0.039(2) 0.047(2) 0.0244(18) 0.0001(19) -0.0073(18)
C149 0.060(2) 0.041(2) 0.057(2) 0.0282(19) 0.0048(19) 0.0080(18)
C150 0.049(2) 0.0326(19) 0.046(2) 0.0172(16) 0.0109(17) 0.0060(16)
C151 0.0237(15) 0.0310(18) 0.0311(17) 0.0174(13) 0.0038(12) 0.0044(12)
C152 0.054(2) 0.0307(19) 0.057(2) 0.0244(17) 0.0066(19) 0.0027(16)
C153 0.0234(15) 0.0353(18) 0.0474(19) 0.0243(15) 0.0001(13) 0.0016(13)
C154 0.0216(15) 0.0384(18) 0.0450(19) 0.0250(15) -0.0002(13) -0.0017(13)
C155 0.0308(17) 0.0371(19) 0.050(2) 0.0241(16) -0.0010(14) -0.0010(14)
C156 0.0328(18) 0.038(2) 0.070(3) 0.0189(19) -0.0008(17) -0.0067(15)
C157 0.0252(18) 0.044(2) 0.085(3) 0.024(2) 0.0058(18) -0.0043(15)
C158 0.0258(17) 0.037(2) 0.073(3) 0.0231(18) 0.0069(16) -0.0003(14)
C159 0.0398(19) 0.041(2) 0.047(2) 0.0175(17) 0.0000(16) -0.0017(15)
C160 0.029(2) 0.057(3) 0.150(5) 0.022(3) 0.018(3) -0.012(2)
C161 0.0231(15) 0.0408(19) 0.0461(19) 0.0261(15) 0.0013(14) 0.0042(13)
C162 0.0373(19) 0.046(2) 0.057(2) 0.0331(18) 0.0077(17) 0.0079(16)
C163 0.047(2) 0.058(2) 0.055(2) 0.0385(19) 0.0087(18) 0.0068(18)
C164 0.048(2) 0.060(2) 0.050(2) 0.0322(19) 0.0105(18) 0.0096(18)
C165 0.041(2) 0.047(2) 0.049(2) 0.0247(17) 0.0071(16) 0.0074(16)
C166 0.0317(17) 0.0414(19) 0.048(2) 0.0281(16) 0.0042(15) 0.0042(14)
C167 0.092(3) 0.071(3) 0.071(3) 0.052(2) 0.026(2) 0.012(2)
C168 0.068(3) 0.051(2) 0.066(3) 0.024(2) 0.018(2) 0.012(2)
C169 0.0253(15) 0.0291(17) 0.0401(18) 0.0164(14) -0.0005(13) -0.0014(13)
C170 0.0262(16) 0.0345(18) 0.0368(18) 0.0164(15) -0.0013(13) 0.0006(13)
C171 0.0320(17) 0.0332(18) 0.0378(18) 0.0145(15) -0.0049(14) 0.0030(14)
C172 0.0439(19) 0.0332(19) 0.0349(18) 0.0154(15) -0.0014(15) 0.0022(15)
C173 0.0356(17) 0.0305(18) 0.0371(18) 0.0128(14) 0.0027(14) -0.0018(14)
C174 0.0281(16) 0.0286(17) 0.0403(18) 0.0133(14) 0.0025(13) 0.0009(13)
C175 0.045(2) 0.053(2) 0.045(2) 0.0260(18) -0.0008(16) 0.0161(17)
C176 0.0443(19) 0.0382(19) 0.0409(19) 0.0165(15) 0.0062(15) -0.0002(15)
C177 0.0259(15) 0.0328(17) 0.0392(18) 0.0189(14) 0.0021(13) 0.0013(13)
C178 0.0317(17) 0.0347(19) 0.050(2) 0.0239(16) 0.0015(15) 0.0022(14)
C179 0.0310(17) 0.040(2) 0.059(2) 0.0271(17) -0.0041(16) -0.0034(14)
C180 0.0244(16) 0.048(2) 0.058(2) 0.0291(18) -0.0061(16) -0.0016(15)
C181 0.0291(16) 0.0377(19) 0.043(2) 0.0218(16) -0.0001(14) 0.0025(13)
C182 0.0269(16) 0.0332(18) 0.0434(19) 0.0217(15) -0.0002(14) -0.0029(13)
C183 0.076(2) 0.0575(18) 0.109(2) 0.0421(16) 0.0162(18) -0.0190(16)
C184 0.0337(18) 0.046(2) 0.061(2) 0.0313(18) -0.0081(16) 0.0011(15)
C185 0.075(3) 0.115(5) 0.080(4) 0.032(4) -0.004(3) 0.018(3)
C186 0.071(4) 0.120(5) 0.097(5) 0.034(4) 0.008(3) 0.007(3)
C187 0.070(4) 0.113(5) 0.110(5) 0.016(4) 0.023(4) -0.006(3)
C188 0.070(3) 0.117(5) 0.077(4) 0.006(4) 0.012(3) -0.018(3)
C189 0.075(4) 0.093(4) 0.092(4) 0.019(3) 0.003(3) -0.001(3)
C190 0.067(3) 0.095(4) 0.095(5) 0.025(3) -0.007(3) 0.003(3)
C191 0.087(5) 0.129(7) 0.209(9) -0.018(6) 0.009(5) 0.033(4)
C192 0.083(4) 0.097(5) 0.153(6) 0.068(5) 0.000(4) 0.002(3)
C193 0.099(5) 0.153(7) 0.202(8) 0.140(6) 0.067(5) 0.042(5)
C194 0.134(6) 0.152(7) 0.186(7) 0.129(6) 0.102(5) 0.064(5)
C195 0.151(7) 0.100(6) 0.207(9) 0.045(6) 0.058(6) 0.041(5)
C196 0.085(5) 0.172(10) 0.222(9) -0.029(8) 0.004(5) 0.027(5)
B1 0.0252(17) 0.0278(19) 0.042(2) 0.0181(15) -0.0009(14) 0.0014(14)
B2 0.0215(17) 0.033(2) 0.047(2) 0.0221(17) 0.0003(15) -0.0008(14)
N1 0.0481(12) 0.0137(9) 0.0528(13) 0.0118(8) 0.0338(10) 0.0080(8)
N2 0.0481(12) 0.0137(9) 0.0528(13) 0.0118(8) 0.0338(10) 0.0080(8)
N3 0.0187(12) 0.0198(12) 0.0276(13) 0.0064(10) 0.0044(10) 0.0033(9)
N4 0.0309(9) 0.0342(10) 0.0284(9) 0.0211(9) 0.0150(8) 0.0170(8)
N5 0.0309(9) 0.0342(10) 0.0284(9) 0.0211(9) 0.0150(8) 0.0170(8)
N6 0.0158(11) 0.0304(15) 0.0214(12) 0.0111(10) 0.0034(9) 0.0019(10)
F1 0.093(2) 0.0576(16) 0.0582(15) 0.0307(13) 0.0384(14) 0.0324(14)
F2 0.0482(13) 0.0509(14) 0.0528(14) 0.0157(11) 0.0082(11) -0.0057(10)
F3 0.0655(16) 0.0868(19) 0.0447(13) 0.0404(13) -0.0084(12) -0.0166(14)
F4 0.0500(14) 0.0545(15) 0.0892(19) 0.0436(14) -0.0122(13) 0.0082(11)
F5 0.0366(12) 0.0599(16) 0.110(2) 0.0463(16) -0.0247(13) -0.0106(11)
F6 0.0426(14) 0.117(3) 0.0719(18) 0.0358(17) 0.0003(13) 0.0350(15)
F7 0.0507(16) 0.069(2) 0.191(4) 0.081(2) -0.0436(19) -0.0291(14)
F8 0.0691(17) 0.0335(13) 0.113(2) 0.0231(14) 0.0287(16) -0.0004(12)
F10 0.0326(13) 0.086(2) 0.216(4) 0.107(3) 0.0069(18) 0.0125(13)
F11 0.0747(17) 0.0425(14) 0.0725(17) 0.0236(12) 0.0068(14) 0.0251(12)
F12 0.117(2) 0.080(2) 0.0623(17) 0.0518(15) 0.0194(16) 0.0434(18)
F13 0.0443(13) 0.0492(14) 0.0617(15) 0.0120(11) 0.0102(11) -0.0082(10)
F14 0.0629(15) 0.0531(14) 0.0429(12) 0.0165(11) -0.0017(11) -0.0067(12)
F15 0.0547(14) 0.0374(12) 0.0650(15) 0.0212(11) 0.0109(11) 0.0079(10)
F16 0.073(2) 0.099(3) 0.181(4) -0.033(3) 0.048(2) -0.052(2)
F17 0.0377(15) 0.068(2) 0.223(5) 0.033(2) 0.036(2) 0.0020(14)
F18 0.081(3) 0.196(5) 0.204(5) 0.128(4) 0.040(3) -0.025(3)
F19 0.122(3) 0.0616(19) 0.108(3) 0.0529(18) 0.031(2) -0.0076(18)
F20 0.108(3) 0.144(3) 0.142(3) 0.120(3) 0.045(2) 0.052(2)
F21 0.215(5) 0.072(2) 0.0639(19) 0.0423(17) 0.047(2) 0.022(2)
F22 0.0595(15) 0.0560(15) 0.0679(16) 0.0270(13) 0.0047(12) 0.0321(12)
F23 0.0580(15) 0.0334(13) 0.094(2) 0.0136(13) 0.0101(14) 0.0034(11)
F24 0.0701(17) 0.0590(16) 0.0653(16) 0.0175(13) 0.0245(13) 0.0292(13)
F25 0.0483(14) 0.0772(19) 0.0679(17) -0.0019(14) 0.0190(13) -0.0095(13)
F26 0.145(3) 0.090(2) 0.110(3) 0.068(2) 0.075(2) 0.076(2)
F27 0.0624(17) 0.089(2) 0.0547(16) -0.0017(14) -0.0061(13) 0.0035(15)
F28 0.060(2) 0.332(8) 0.241(6) 0.182(6) 0.027(3) -0.054(4)
F29 0.0332(15) 0.074(2) 0.226(5) -0.007(3) 0.009(2) -0.0173(15)
F30 0.0297(14) 0.075(2) 0.202(4) 0.018(2) 0.0175(19) 0.0032(14)
F37 0.0334(12) 0.0803(19) 0.104(2) 0.0504(17) 0.0010(13) 0.0147(12)
F38 0.0764(18) 0.094(2) 0.0489(14) 0.0283(14) 0.0123(13) 0.0558(16)
F39 0.0639(15) 0.0630(16) 0.0562(14) 0.0348(12) 0.0020(12) 0.0298(13)
F46 0.0598(15) 0.0382(13) 0.0816(18) 0.0295(12) -0.0124(13) 0.0058(11)
F47 0.0398(13) 0.0744(19) 0.128(3) 0.0623(19) 0.0003(14) 0.0179(12)
F48 0.098(2) 0.0654(18) 0.0683(17) 0.0476(15) 0.0076(15) 0.0163(15)
P1 0.0145(3) 0.0181(4) 0.0216(4) 0.0048(3) 0.0029(3) 0.0021(3)
P2 0.0129(3) 0.0180(4) 0.0200(3) 0.0054(3) 0.0019(3) 0.0018(3)
P3 0.0138(3) 0.0251(4) 0.0204(4) 0.0054(3) 0.0009(3) 0.0013(3)
P4 0.0128(3) 0.0172(3) 0.0208(3) 0.0062(3) 0.0033(3) 0.0022(2)
P5 0.0128(3) 0.0213(4) 0.0204(3) 0.0041(3) 0.0045(3) 0.0003(3)
P6 0.0143(3) 0.0242(4) 0.0201(4) 0.0057(3) 0.0020(3) 0.0016(3)
P7 0.0122(3) 0.0215(4) 0.0192(3) 0.0074(3) 0.0035(3) 0.0022(3)
P8 0.0161(3) 0.0234(4) 0.0196(3) 0.0081(3) 0.0057(3) 0.0037(3)
Mo1 0.01173(11) 0.01457(12) 0.01857(12) 0.00590(9) 0.00191(8) 0.00210(8)
Mo2 0.01204(11) 0.01782(12) 0.01798(12) 0.00644(9) 0.00337(8) 0.00212(8)
F9 0.098(4) 0.049(2) 0.055(2) 0.0314(18) 0.019(2) -0.018(3)
F31 0.169(6) 0.089(3) 0.111(4) 0.078(3) 0.047(4) 0.036(3)
F32 0.081(3) 0.126(5) 0.132(5) 0.101(4) 0.013(3) -0.019(3)
F33 0.142(5) 0.092(4) 0.049(2) 0.046(2) 0.005(3) -0.019(4)
F34 0.070(3) 0.060(2) 0.059(2) 0.0103(18) -0.0091(19) 0.0105(19)
F35 0.052(2) 0.060(3) 0.074(3) 0.023(2) 0.015(2) 0.020(2)
F36 0.149(6) 0.046(3) 0.087(4) 0.032(3) 0.067(4) 0.022(3)
F40 0.067(3) 0.115(5) 0.037(2) 0.008(2) 0.012(2) -0.021(3)
F41 0.059(3) 0.133(5) 0.093(4) 0.081(4) 0.042(2) 0.043(3)
F42 0.113(5) 0.044(2) 0.114(5) 0.033(3) 0.076(4) 0.007(2)
F43 0.076(2) 0.0575(18) 0.109(2) 0.0421(16) 0.0162(18) -0.0190(16)
F44 0.058(2) 0.0383(17) 0.100(2) 0.0343(16) 0.0030(18) -0.0046(15)
F45 0.047(2) 0.042(2) 0.119(3) 0.034(2) -0.044(2) -0.0205(17)
F9A 0.114(9) 0.061(7) 0.124(7) 0.038(6) 0.059(6) -0.017(7)
F31A 0.169(6) 0.089(3) 0.111(4) 0.078(3) 0.047(4) 0.036(3)
F32A 0.165(12) 0.070(5) 0.081(6) 0.059(4) 0.025(7) -0.021(6)
F33A 0.180(12) 0.090(7) 0.129(8) 0.073(7) 0.098(9) 0.037(8)
F34A 0.084(6) 0.052(6) 0.127(10) 0.030(6) 0.019(6) 0.011(5)
F35A 0.160(13) 0.099(10) 0.133(9) 0.030(8) 0.081(9) 0.033(10)
F36A 0.098(7) 0.059(6) 0.116(7) 0.035(5) 0.033(6) 0.033(6)
F40A 0.095(10) 0.054(5) 0.063(6) 0.009(4) 0.050(6) -0.003(4)
F41A 0.041(4) 0.126(10) 0.062(6) 0.034(7) 0.007(4) -0.027(5)
F42A 0.090(8) 0.105(8) 0.092(8) 0.075(7) 0.049(6) 0.032(6)
F43A 0.076(2) 0.0575(18) 0.109(2) 0.0421(16) 0.0162(18) -0.0190(16)
F44A 0.060(4) 0.036(4) 0.047(4) 0.007(3) 0.006(3) -0.035(3)
F45A 0.058(2) 0.0383(17) 0.100(2) 0.0343(16) 0.0030(18) -0.0046(15)

loop_
_atom_type_symbol
_atom_type_description
_atom_type_scat_dispersion_real
_atom_type_scat_dispersion_imag
_atom_type_scat_source
C C 0.0181 0.0091 'International Tables Vol C Tables 4.2.6.8 and 6.1.1.4'
H H 0.0000 0.0000 'International Tables Vol C Tables 4.2.6.8 and 6.1.1.4'
B B 0.0090 0.0039 'International Tables Vol C Tables 4.2.6.8 and 6.1.1.4'
N N 0.0311 0.0180 'International Tables Vol C Tables 4.2.6.8 and 6.1.1.4'
F F 0.0727 0.0534 'International Tables Vol C Tables 4.2.6.8 and 6.1.1.4'
P P 0.2955 0.4335 'International Tables Vol C Tables 4.2.6.8 and 6.1.1.4'
Mo Mo -0.0483 2.7339 'International Tables Vol C Tables 4.2.6.8 and 6.1.1.4'

loop_
_geom_angle_atom_site_label_1
_geom_angle_atom_site_label_2
_geom_angle_atom_site_label_3
_geom_angle
C2 C1 P1 106.48(19)
C1 C2 P2 108.9(2)
C4 C3 P3 109.8(2)
C3 C4 P4 112.4(2)
C10 C5 C6 118.5(3)
C10 C5 P1 121.2(2)
C6 C5 P1 120.3(2)
C7 C6 C5 120.5(3)
C8 C7 C6 120.2(3)
C9 C8 C7 119.6(3)
C8 C9 C10 120.7(4)
C9 C10 C5 120.4(3)
C16 C11 C12 118.7(3)
C16 C11 P1 118.9(2)
C12 C11 P1 122.0(2)
C13 C12 C11 120.4(3)
C14 C13 C12 120.2(3)
C13 C14 C15 120.3(3)
C14 C15 C16 119.9(3)
C15 C16 C11 120.4(3)
C22 C17 C18 118.7(3)
C22 C17 P2 123.4(2)
C18 C17 P2 117.9(2)
C19 C18 C17 120.6(3)
C20 C19 C18 120.0(3)
C21 C20 C19 120.1(3)
C20 C21 C22 120.4(3)
C21 C22 C17 120.2(3)
C28 C23 C24 119.0(3)
C28 C23 P2 117.9(2)
C24 C23 P2 123.1(3)
C25 C24 C23 120.7(4)
C26 C25 C24 120.2(4)
C25 C26 C27 120.2(4)
C26 C27 C28 119.8(4)
C23 C28 C27 120.1(4)
C30 C29 C34 119.1(3)
C30 C29 P3 117.9(3)
C34 C29 P3 123.0(3)
C29 C30 C31 120.3(4)
C32 C31 C30 119.4(4)
C33 C32 C31 120.7(4)
C32 C33 C34 119.9(4)
C33 C34 C29 120.5(4)
C36 C35 C40 118.9(3)
C36 C35 P3 118.6(2)
C40 C35 P3 122.5(3)
C37 C36 C35 120.0(3)
C38 C37 C36 120.5(4)
C37 C38 C39 119.8(4)
C40 C39 C38 120.3(4)
C39 C40 C35 120.5(4)
C42 C41 C46 118.4(3)
C42 C41 P4 119.8(2)
C46 C41 P4 121.9(2)
C41 C42 C43 121.2(3)
C44 C43 C42 120.0(3)
C43 C44 C45 119.8(3)
C46 C45 C44 120.4(3)
C45 C46 C41 120.4(3)
C48 C47 C52 118.2(3)
C48 C47 P4 122.3(2)
C52 C47 P4 119.5(2)
C49 C48 C47 120.8(3)
C50 C49 C48 120.2(3)
C51 C50 C49 120.0(3)
C50 C51 C52 120.5(3)
C51 C52 C47 120.4(3)
N2 C53 C58 109.2(3)
N2 C53 C54 112.6(3)
C58 C53 C54 111.6(3)
C55 C54 C53 110.8(4)
C56 C55 C54 111.7(4)
C55 C56 C57 110.9(4)
C56 C57 C58 112.1(4)
C53 C58 C57 108.4(3)
N3 C59 C60 179.2(5)
C66 C61 C62 115.9(3)
C66 C61 B1 121.7(3)
C62 C61 B1 122.1(3)
C63 C62 C61 122.3(3)
C64 C63 C62 120.9(4)
C64 C63 C68 120.0(3)
C62 C63 C68 119.0(3)
C63 C64 C65 117.9(3)
C64 C65 C66 120.9(3)
C64 C65 C67 120.2(3)
C66 C65 C67 118.9(4)
C61 C66 C65 122.1(4)
F6 C67 F4 105.9(4)
F6 C67 F5 106.9(4)
F4 C67 F5 105.8(3)
F6 C67 C65 112.5(3)
F4 C67 C65 113.0(4)
F5 C67 C65 112.3(4)
F1 C68 F3 108.4(3)
F1 C68 F2 104.5(3)
F3 C68 F2 105.1(3)
F1 C68 C63 114.2(3)
F3 C68 C63 112.5(3)
F2 C68 C63 111.4(3)
C74 C69 C70 115.6(3)
C74 C69 B1 124.1(3)
C70 C69 B1 120.1(3)
C71 C70 C69 122.4(3)
C70 C71 C72 120.7(3)
C70 C71 C75 119.6(3)
C72 C71 C75 119.7(3)
C73 C72 C71 118.0(3)
C72 C73 C74 121.3(3)
C72 C73 C76 119.7(3)
C74 C73 C76 119.1(3)
C69 C74 C73 122.1(3)
F9A C75 F7 79.9(8)
F9A C75 F8 123.9(7)
F7 C75 F8 104.4(4)
F7 C75 F9 113.8(4)
F8 C75 F9 97.9(4)
F9A C75 C71 114.9(7)
F7 C75 C71 114.2(3)
F8 C75 C71 113.4(3)
F9 C75 C71 111.8(4)
F11 C76 F10 106.0(4)
F11 C76 F12 104.5(3)
F10 C76 F12 106.7(4)
F11 C76 C73 113.3(3)
F10 C76 C73 113.5(3)
F12 C76 C73 112.2(3)
C78 C77 C82 116.4(3)
C78 C77 B1 120.3(3)
C82 C77 B1 122.5(3)
C79 C78 C77 122.6(3)
C78 C79 C80 120.0(3)
C78 C79 C83 120.2(3)
C80 C79 C83 119.8(3)
C81 C80 C79 118.8(3)
C80 C81 C82 120.5(3)
C80 C81 C84 120.2(3)
C82 C81 C84 119.3(3)
C77 C82 C81 121.6(3)
F13 C83 F15 107.2(3)
F13 C83 F14 106.0(3)
F15 C83 F14 105.8(3)
F13 C83 C79 113.2(3)
F15 C83 C79 112.2(3)
F14 C83 C79 112.0(3)
F16 C84 F17 110.5(5)
F16 C84 F18 100.6(5)
F17 C84 F18 102.9(5)
F16 C84 C81 115.0(5)
F17 C84 C81 115.7(4)
F18 C84 C81 110.3(4)
C86 C85 C90 115.4(3)
C86 C85 B1 121.4(3)
C90 C85 B1 122.9(3)
C87 C86 C85 123.0(3)
C86 C87 C88 120.5(3)
C86 C87 C91 119.1(3)
C88 C87 C91 120.4(3)
C89 C88 C87 117.8(3)
C88 C89 C90 121.1(3)
C88 C89 C92 120.4(3)
C90 C89 C92 118.4(3)
C85 C90 C89 122.0(3)
F21 C91 F19 106.9(4)
F21 C91 F20 105.2(5)
F19 C91 F20 104.5(4)
F21 C91 C87 113.8(4)
F19 C91 C87 112.9(4)
F20 C91 C87 112.7(4)
F24 C92 F23 106.9(3)
F24 C92 F22 105.8(3)
F23 C92 F22 106.2(4)
F24 C92 C89 113.3(3)
F23 C92 C89 112.1(3)
F22 C92 C89 112.1(3)
C94 C93 P5 111.9(2)
C93 C94 P6 108.8(2)
C96 C95 P7 110.2(2)
C95 C96 P8 107.6(2)
C98 C97 C102 118.1(3)
C98 C97 P5 119.2(2)
C102 C97 P5 122.7(2)
C99 C98 C97 121.4(3)
C98 C99 C100 119.9(3)
C101 C100 C99 119.3(3)
C102 C101 C100 120.9(3)
C101 C102 C97 120.3(3)
C108 C103 C104 118.8(3)
C108 C103 P5 119.2(2)
C104 C103 P5 122.0(3)
C105 C104 C103 120.2(3)
C106 C105 C104 120.5(3)
C107 C106 C105 119.7(3)
C106 C107 C108 120.4(4)
C107 C108 C103 120.4(3)
C110 C109 C114 119.2(3)
C110 C109 P6 118.5(2)
C114 C109 P6 122.4(3)
C109 C110 C111 120.5(3)
C112 C111 C110 120.2(4)
C113 C112 C111 119.8(3)
C112 C113 C114 120.5(3)
C113 C114 C109 119.8(3)
C116 C115 C120 118.1(3)
C116 C115 P6 119.0(2)
C120 C115 P6 122.9(3)
C117 C116 C115 120.7(3)
C116 C117 C118 120.1(4)
C119 C118 C117 119.8(4)
C118 C119 C120 120.5(4)
C119 C120 C115 120.6(4)
C126 C121 C122 118.8(3)
C126 C121 P7 123.5(2)
C122 C121 P7 117.7(2)
C123 C122 C121 120.2(3)
C124 C123 C122 120.2(3)
C123 C124 C125 119.9(3)
C126 C125 C124 120.2(3)
C125 C126 C121 120.6(3)
C132 C127 C128 118.2(3)
C132 C127 P7 124.0(2)
C128 C127 P7 117.6(2)
C129 C128 C127 121.2(3)
C128 C129 C130 119.6(3)
C131 C130 C129 120.0(3)
C130 C131 C132 120.4(3)
C127 C132 C131 120.6(3)
C134 C133 C138 119.4(3)
C134 C133 P8 120.4(2)
C138 C133 P8 120.1(3)
C133 C134 C135 120.0(3)
C136 C135 C134 120.3(4)
C135 C136 C137 120.1(3)
C136 C137 C138 119.9(3)
C137 C138 C133 120.2(3)
C144 C139 C140 119.1(3)
C144 C139 P8 121.9(3)
C140 C139 P8 118.9(3)
C141 C140 C139 120.6(4)
C142 C141 C140 119.6(4)
C141 C142 C143 120.6(4)
C144 C143 C142 119.6(4)
C143 C144 C139 120.4(4)
N5 C145 C146 113.3(3)
N5 C145 C150 109.6(3)
C146 C145 C150 110.6(3)
C145 C146 C147 110.4(3)
C148 C147 C146 112.4(4)
C147 C148 C149 111.9(3)
C148 C149 C150 111.6(4)
C149 C150 C145 110.7(3)
N6 C151 C152 178.4(4)
C154 C153 C158 115.9(3)
C154 C153 B2 122.0(3)
C158 C153 B2 121.7(3)
C153 C154 C155 122.9(3)
C156 C155 C154 119.8(4)
C156 C155 C159 119.4(4)
C154 C155 C159 120.8(3)
C157 C156 C155 118.3(4)
C156 C157 C158 121.8(4)
C156 C157 C160 119.5(4)
C158 C157 C160 118.7(4)
C153 C158 C157 121.2(4)
F27 C159 F25 105.4(4)
F27 C159 F26 104.0(4)
F25 C159 F26 105.4(4)
F27 C159 C155 114.4(3)
F25 C159 C155 114.5(3)
F26 C159 C155 112.3(4)
F28 C160 F29 106.3(6)
F28 C160 F30 105.2(6)
F29 C160 F30 105.3(5)
F28 C160 C157 112.5(6)
F29 C160 C157 113.1(5)
F30 C160 C157 113.8(4)
C166 C161 C162 115.6(4)
C166 C161 B2 122.8(3)
C162 C161 B2 121.1(3)
C163 C162 C161 121.8(4)
C164 C163 C162 121.3(4)
C164 C163 C167 118.6(4)
C162 C163 C167 120.1(4)
C163 C164 C165 118.1(4)
C164 C165 C166 120.9(4)
C164 C165 C168 117.6(4)
C166 C165 C168 121.5(4)
C165 C166 C161 122.4(3)
F33 C167 F31 103.1(6)
F32A C167 F33A 120.4(12)
F33 C167 F32 108.6(6)
F31 C167 F32 102.9(6)
F32A C167 F31A 102.4(12)
F33A C167 F31A 99.6(11)
F32A C167 C163 116.1(7)
F33 C167 C163 114.7(5)
F31 C167 C163 114.4(5)
F33A C167 C163 111.0(7)
F32 C167 C163 112.2(4)
F31A C167 C163 103.7(7)
F36 C168 F34 108.7(5)
F36 C168 F35 107.1(5)
F34 C168 F35 99.5(5)
F35A C168 F34A 119.4(13)
F35A C168 C165 128.1(12)
F36 C168 C165 117.0(5)
F34 C168 C165 111.4(4)
F35 C168 C165 111.6(4)
F34A C168 C165 108.6(6)
F35A C168 F36A 96.4(13)
F34A C168 F36A 88.9(8)
C165 C168 F36A 103.4(6)
C170 C169 C174 115.7(3)
C170 C169 B2 122.4(3)
C174 C169 B2 121.6(3)
C169 C170 C171 122.3(3)
C172 C171 C170 120.7(3)
C172 C171 C175 121.3(3)
C170 C171 C175 118.0(3)
C171 C172 C173 118.4(3)
C172 C173 C174 120.3(3)
C172 C173 C176 119.5(3)
C174 C173 C176 120.1(3)
C173 C174 C169 122.5(3)
F38 C175 F37 107.2(4)
F38 C175 F39 105.8(3)
F37 C175 F39 105.6(3)
F38 C175 C171 112.9(3)
F37 C175 C171 111.8(3)
F39 C175 C171 113.0(4)
F41A C176 F40A 112.5(11)
F40 C176 F42 105.8(5)
F41A C176 F42A 109.4(10)
F40A C176 F42A 105.9(9)
F40 C176 F41 103.9(5)
F42 C176 F41 102.2(5)
F41A C176 C173 111.2(7)
F40A C176 C173 109.1(7)
F40 C176 C173 114.4(4)
F42 C176 C173 114.4(4)
F42A C176 C173 108.6(6)
F41 C176 C173 114.7(4)
C178 C177 C182 115.8(3)
C178 C177 B2 121.9(3)
C182 C177 B2 122.0(3)
C179 C178 C177 122.4(3)
C178 C179 C180 120.9(3)
C178 C179 C183 119.8(4)
C180 C179 C183 119.2(4)
C181 C180 C179 118.1(3)
C180 C181 C182 120.6(3)
C180 C181 C184 120.1(3)
C182 C181 C184 119.2(3)
C181 C182 C177 122.1(3)
F45A C183 F44A 106.1(9)
F45 C183 F43 133.0(5)
F45 C183 F44 92.5(5)
F43 C183 F44 85.2(4)
F45A C183 C179 131.3(9)
F44A C183 C179 120.6(7)
F45 C183 C179 112.8(5)
F43 C183 C179 111.5(5)
F44 C183 C179 111.7(5)
F45A C183 F43A 106.9(10)
F44A C183 F43A 29.1(6)
C179 C183 F43A 107.4(6)
F47 C184 F46 105.7(4)
F47 C184 F48 105.7(3)
F46 C184 F48 106.1(3)
F47 C184 C181 113.3(3)
F46 C184 C181 113.3(3)
F48 C184 C181 112.1(4)
C186 C185 C190 123.7(6)
C187 C186 C185 113.5(6)
C186 C187 C188 126.8(6)
C189 C188 C187 116.3(6)
C188 C189 C190 121.2(6)
C185 C190 C189 118.4(6)
C192 C191 C196 122.9(8)
C193 C192 C191 116.3(7)
C192 C193 C194 120.8(8)
C195 C194 C193 123.1(9)
C194 C195 C196 116.5(8)
C191 C196 C195 120.1(8)
C85 B1 C61 113.8(3)
C85 B1 C69 105.3(3)
C61 B1 C69 110.9(3)
C85 B1 C77 112.3(3)
C61 B1 C77 101.6(3)
C69 B1 C77 113.2(3)
C161 B2 C169 113.1(3)
C161 B2 C153 112.1(3)
C169 B2 C153 103.7(3)
C161 B2 C177 103.8(3)
C169 B2 C177 111.7(3)
C153 B2 C177 112.6(3)
N2 N1 Mo1 175.3(3)
N1 N2 C53 131.1(3)
C59 N3 Mo1 174.4(3)
N5 N4 Mo2 175.1(3)
N4 N5 C145 132.6(3)
C151 N6 Mo2 171.6(2)
C75 F7 F9A 49.8(5)
C11 P1 C5 102.61(14)
C11 P1 C1 103.78(13)
C5 P1 C1 100.01(14)
C11 P1 Mo1 117.48(9)
C5 P1 Mo1 122.16(10)
C1 P1 Mo1 108.12(10)
C23 P2 C17 103.40(14)
C23 P2 C2 102.30(15)
C17 P2 C2 99.74(13)
C23 P2 Mo1 116.31(10)
C17 P2 Mo1 123.91(9)
C2 P2 Mo1 108.02(9)
C29 P3 C35 102.15(15)
C29 P3 C3 101.73(14)
C35 P3 C3 104.14(15)
C29 P3 Mo1 122.70(10)
C35 P3 Mo1 119.09(10)
C3 P3 Mo1 104.36(10)
C41 P4 C47 102.06(13)
C41 P4 C4 101.80(13)
C47 P4 C4 100.86(13)
C41 P4 Mo1 119.81(10)
C47 P4 Mo1 120.21(9)
C4 P4 Mo1 109.11(10)
C97 P5 C103 102.13(14)
C97 P5 C93 102.55(14)
C103 P5 C93 100.40(14)
C97 P5 Mo2 119.52(10)
C103 P5 Mo2 120.26(10)
C93 P5 Mo2 109.09(9)
C115 P6 C109 103.64(14)
C115 P6 C94 103.46(15)
C109 P6 C94 102.39(14)
C115 P6 Mo2 119.09(10)
C109 P6 Mo2 121.70(10)
C94 P6 Mo2 103.86(10)
C127 P7 C121 103.73(13)
C127 P7 C95 103.72(14)
C121 P7 C95 99.92(13)
C127 P7 Mo2 115.06(9)
C121 P7 Mo2 122.83(9)
C95 P7 Mo2 109.10(9)
C139 P8 C133 102.30(14)
C139 P8 C96 103.18(14)
C133 P8 C96 101.45(14)
C139 P8 Mo2 116.99(10)
C133 P8 Mo2 122.11(11)
C96 P8 Mo2 108.29(10)
N1 Mo1 N3 176.96(11)
N1 Mo1 P3 86.67(10)
N3 Mo1 P3 91.36(7)
N1 Mo1 P4 89.50(8)
N3 Mo1 P4 87.85(7)
P3 Mo1 P4 79.06(2)
N1 Mo1 P1 98.69(9)
N3 Mo1 P1 83.86(7)
P3 Mo1 P1 97.66(2)
P4 Mo1 P1 171.02(3)
N1 Mo1 P2 96.84(10)
N3 Mo1 P2 85.26(6)
P3 Mo1 P2 175.17(2)
P4 Mo1 P2 104.21(2)
P1 Mo1 P2 78.57(2)
N4 Mo2 N6 175.46(10)
N4 Mo2 P5 87.60(8)
N6 Mo2 P5 87.89(6)
N4 Mo2 P6 86.22(9)
N6 Mo2 P6 93.43(6)
P5 Mo2 P6 79.07(2)
N4 Mo2 P8 99.76(8)
N6 Mo2 P8 84.78(7)
P5 Mo2 P8 171.26(3)
P6 Mo2 P8 96.62(2)
N4 Mo2 P7 97.77(9)
N6 Mo2 P7 82.91(6)
P5 Mo2 P7 105.01(2)
P6 Mo2 P7 174.36(3)
P8 Mo2 P7 78.81(2)
C75 F9A F7 50.3(6)
F44A F43A C183 46.3(10)
F43A F44A C183 104.5(14)
F43A F44A F45A 105.5(14)
C183 F44A F45A 31.5(4)
C183 F45A F44A 42.4(7)

loop_
_geom_bond_atom_site_label_1
_geom_bond_atom_site_label_2
_geom_bond_distance
C1 C2 1.521(4)
C1 P1 1.843(3)
C2 P2 1.846(3)
C3 C4 1.527(4)
C3 P3 1.839(3)
C4 P4 1.872(3)
C5 C10 1.389(5)
C5 C6 1.395(4)
C5 P1 1.833(3)
C6 C7 1.387(5)
C7 C8 1.378(5)
C8 C9 1.373(5)
C9 C10 1.385(5)
C11 C16 1.397(4)
C11 C12 1.399(4)
C11 P1 1.821(3)
C12 C13 1.390(4)
C13 C14 1.374(5)
C14 C15 1.386(5)
C15 C16 1.392(4)
C17 C22 1.395(4)
C17 C18 1.401(4)
C17 P2 1.833(3)
C18 C19 1.388(5)
C19 C20 1.382(5)
C20 C21 1.378(5)
C21 C22 1.391(5)
C23 C28 1.385(5)
C23 C24 1.391(5)
C23 P2 1.828(3)
C24 C25 1.377(6)
C25 C26 1.364(8)
C26 C27 1.389(7)
C27 C28 1.390(5)
C29 C30 1.374(5)
C29 C34 1.390(5)
C29 P3 1.832(3)
C30 C31 1.403(5)
C31 C32 1.378(7)
C32 C33 1.363(7)
C33 C34 1.387(5)
C35 C36 1.396(5)
C35 C40 1.398(5)
C35 P3 1.833(3)
C36 C37 1.384(5)
C37 C38 1.380(6)
C38 C39 1.383(6)
C39 C40 1.377(5)
C41 C42 1.384(4)
C41 C46 1.402(4)
C41 P4 1.832(3)
C42 C43 1.389(4)
C43 C44 1.379(5)
C44 C45 1.385(5)
C45 C46 1.384(5)
C47 C48 1.396(4)
C47 C52 1.401(4)
C47 P4 1.833(3)
C48 C49 1.390(5)
C49 C50 1.380(5)
C50 C51 1.375(6)
C51 C52 1.391(5)
C53 N2 1.454(4)
C53 C58 1.522(5)
C53 C54 1.532(5)
C54 C55 1.511(6)
C55 C56 1.509(7)
C56 C57 1.511(7)
C57 C58 1.522(6)
C59 N3 1.136(4)
C59 C60 1.461(5)
C61 C66 1.394(5)
C61 C62 1.394(5)
C61 B1 1.640(5)
C62 C63 1.391(5)
C63 C64 1.384(5)
C63 C68 1.502(6)
C64 C65 1.386(6)
C65 C66 1.395(5)
C65 C67 1.497(5)
C67 F6 1.326(5)
C67 F4 1.332(5)
C67 F5 1.337(5)
C68 F1 1.332(5)
C68 F3 1.336(4)
C68 F2 1.346(4)
C69 C74 1.394(5)
C69 C70 1.404(5)
C69 B1 1.644(5)
C70 C71 1.389(5)
C71 C72 1.392(5)
C71 C75 1.490(5)
C72 C73 1.373(5)
C73 C74 1.399(5)
C73 C76 1.500(5)
C75 F9A 1.288(13)
C75 F7 1.298(4)
C75 F8 1.330(5)
C75 F9 1.340(6)
C76 F11 1.319(5)
C76 F10 1.321(5)
C76 F12 1.325(5)
C77 C78 1.391(3)
C77 C82 1.392(3)
C77 B1 1.647(5)
C78 C79 1.383(3)
C79 C80 1.386(3)
C79 C83 1.495(5)
C80 C81 1.377(3)
C81 C82 1.395(3)
C81 C84 1.490(6)
C83 F13 1.329(4)
C83 F15 1.343(4)
C83 F14 1.354(4)
C84 F16 1.276(6)
C84 F17 1.284(6)
C84 F18 1.369(7)
C85 C86 1.391(3)
C85 C90 1.392(3)
C85 B1 1.630(5)
C86 C87 1.383(3)
C87 C88 1.386(3)
C87 C91 1.504(6)
C88 C89 1.377(3)
C89 C90 1.395(3)
C89 C92 1.497(5)
C91 F21 1.308(6)
C91 F19 1.311(6)
C91 F20 1.336(6)
C92 F24 1.333(5)
C92 F23 1.335(5)
C92 F22 1.341(5)
C93 C94 1.528(4)
C93 P5 1.867(3)
C94 P6 1.840(3)
C95 C96 1.519(4)
C95 P7 1.850(3)
C96 P8 1.853(3)
C97 C98 1.388(4)
C97 C102 1.404(4)
C97 P5 1.836(3)
C98 C99 1.385(5)
C99 C100 1.386(5)
C100 C101 1.384(5)
C101 C102 1.380(5)
C103 C108 1.393(5)
C103 C104 1.394(4)
C103 P5 1.844(3)
C104 C105 1.391(5)
C105 C106 1.381(6)
C106 C107 1.376(6)
C107 C108 1.390(5)
C109 C110 1.386(5)
C109 C114 1.395(5)
C109 P6 1.838(3)
C110 C111 1.390(5)
C111 C112 1.381(5)
C112 C113 1.377(6)
C113 C114 1.395(5)
C115 C116 1.395(5)
C115 C120 1.400(4)
C115 P6 1.830(3)
C116 C117 1.378(5)
C117 C118 1.386(6)
C118 C119 1.371(6)
C119 C120 1.377(5)
C121 C126 1.393(4)
C121 C122 1.397(5)
C121 P7 1.832(3)
C122 C123 1.392(5)
C123 C124 1.381(5)
C124 C125 1.384(6)
C125 C126 1.384(4)
C127 C132 1.390(4)
C127 C128 1.402(4)
C127 P7 1.827(3)
C128 C129 1.381(4)
C129 C130 1.395(5)
C130 C131 1.371(5)
C131 C132 1.395(5)
C133 C134 1.388(5)
C133 C138 1.396(4)
C133 P8 1.836(3)
C134 C135 1.391(5)
C135 C136 1.383(5)
C136 C137 1.382(6)
C137 C138 1.389(5)
C139 C144 1.396(5)
C139 C140 1.397(5)
C139 P8 1.826(3)
C140 C141 1.385(5)
C141 C142 1.384(6)
C142 C143 1.391(6)
C143 C144 1.387(5)
C145 N5 1.464(4)
C145 C146 1.520(5)
C145 C150 1.533(5)
C146 C147 1.529(5)
C147 C148 1.503(7)
C148 C149 1.507(6)
C149 C150 1.516(5)
C151 N6 1.134(4)
C151 C152 1.461(5)
C153 C154 1.393(5)
C153 C158 1.398(5)
C153 B2 1.637(5)
C154 C155 1.398(5)
C155 C156 1.393(5)
C155 C159 1.480(6)
C156 C157 1.364(6)
C157 C158 1.403(6)
C157 C160 1.503(6)
C159 F27 1.317(5)
C159 F25 1.326(5)
C159 F26 1.333(5)
C160 F28 1.284(9)
C160 F29 1.304(7)
C160 F30 1.306(7)
C161 C166 1.399(5)
C161 C162 1.405(5)
C161 B2 1.635(6)
C162 C163 1.393(6)
C163 C164 1.377(6)
C163 C167 1.495(6)
C164 C165 1.384(6)
C165 C166 1.389(6)
C165 C168 1.488(6)
C167 F32A 1.196(14)
C167 F33 1.292(7)
C167 F31 1.354(9)
C167 F33A 1.352(14)
C167 F32 1.353(8)
C167 F31A 1.407(16)
C168 F35A 1.120(18)
C168 F36 1.259(7)
C168 F34 1.374(6)
C168 F35 1.381(7)
C168 F34A 1.440(13)
C168 F36A 1.566(14)
C169 C170 1.392(5)
C169 C174 1.403(5)
C169 B2 1.637(5)
C170 C171 1.396(5)
C171 C172 1.380(5)
C171 C175 1.496(5)
C172 C173 1.387(5)
C173 C174 1.391(5)
C173 C176 1.495(5)
C175 F38 1.335(5)
C175 F37 1.335(5)
C175 F39 1.340(5)
C176 F41A 1.203(11)
C176 F40A 1.278(13)
C176 F40 1.321(7)
C176 F42 1.326(6)
C176 F42A 1.347(11)
C176 F41 1.366(6)
C177 C178 1.391(5)
C177 C182 1.399(5)
C177 B2 1.642(5)
C178 C179 1.380(5)
C179 C180 1.388(5)
C179 C183 1.473(6)
C180 C181 1.377(5)
C181 C182 1.395(5)
C181 C184 1.493(5)
C183 F45A 0.908(10)
C183 F44A 1.174(10)
C183 F45 1.379(8)
C183 F43 1.414(8)
C183 F44 1.427(8)
C183 F43A 1.571(14)
C184 F47 1.332(5)
C184 F46 1.334(5)
C184 F48 1.341(5)
C185 C186 1.390(3)
C185 C190 1.392(3)
C186 C187 1.383(3)
C187 C188 1.386(4)
C188 C189 1.376(4)
C189 C190 1.395(3)
C191 C192 1.390(3)
C191 C196 1.392(3)
C192 C193 1.382(3)
C193 C194 1.386(4)
C194 C195 1.377(4)
C195 C196 1.395(3)
N1 N2 1.143(4)
N1 Mo1 1.827(3)
N3 Mo1 2.183(3)
N4 N5 1.117(4)
N4 Mo2 1.836(3)
N6 Mo2 2.200(3)
F7 F9A 1.661(17)
P1 Mo1 2.5024(7)
P2 Mo1 2.5072(7)
P3 Mo1 2.4828(7)
P4 Mo1 2.4930(7)
P5 Mo2 2.4871(7)
P6 Mo2 2.4910(7)
P7 Mo2 2.5038(7)
P8 Mo2 2.4984(7)
F43A F44A 0.790(13)
F44A F45A 1.671(14)

loop_
_geom_torsion_atom_site_label_1
_geom_torsion_atom_site_label_2
_geom_torsion_atom_site_label_3
_geom_torsion_atom_site_label_4
_geom_torsion
P1 C1 C2 P2 60.0(2)
P3 C3 C4 P4 46.0(3)
C10 C5 C6 C7 -0.1(4)
P1 C5 C6 C7 -178.0(2)
C5 C6 C7 C8 -0.3(5)
C6 C7 C8 C9 0.5(5)
C7 C8 C9 C10 -0.2(5)
C8 C9 C10 C5 -0.2(6)
C6 C5 C10 C9 0.3(5)
P1 C5 C10 C9 178.3(3)
C16 C11 C12 C13 -0.4(4)
P1 C11 C12 C13 173.3(2)
C11 C12 C13 C14 -0.2(5)
C12 C13 C14 C15 0.8(5)
C13 C14 C15 C16 -1.0(5)
C14 C15 C16 C11 0.4(5)
C12 C11 C16 C15 0.2(4)
P1 C11 C16 C15 -173.6(2)
C22 C17 C18 C19 2.0(4)
P2 C17 C18 C19 -178.4(2)
C17 C18 C19 C20 -0.9(5)
C18 C19 C20 C21 -0.7(5)
C19 C20 C21 C22 1.0(5)
C20 C21 C22 C17 0.2(5)
C18 C17 C22 C21 -1.7(4)
P2 C17 C22 C21 178.8(2)
C28 C23 C24 C25 -0.2(6)
P2 C23 C24 C25 -178.2(4)
C23 C24 C25 C26 1.3(8)
C24 C25 C26 C27 -2.4(9)
C25 C26 C27 C28 2.4(8)
C24 C23 C28 C27 0.1(5)
P2 C23 C28 C27 178.3(3)
C26 C27 C28 C23 -1.2(7)
C34 C29 C30 C31 -0.2(6)
P3 C29 C30 C31 180.0(3)
C29 C30 C31 C32 0.0(7)
C30 C31 C32 C33 1.5(7)
C31 C32 C33 C34 -2.8(6)
C32 C33 C34 C29 2.6(5)
C30 C29 C34 C33 -1.1(5)
P3 C29 C34 C33 178.7(3)
C40 C35 C36 C37 -1.5(5)
P3 C35 C36 C37 179.7(3)
C35 C36 C37 C38 -0.1(6)
C36 C37 C38 C39 1.3(7)
C37 C38 C39 C40 -0.8(6)
C38 C39 C40 C35 -0.8(6)
C36 C35 C40 C39 2.0(5)
P3 C35 C40 C39 -179.3(3)
C46 C41 C42 C43 -1.3(4)
P4 C41 C42 C43 178.6(2)
C41 C42 C43 C44 0.2(5)
C42 C43 C44 C45 0.8(5)
C43 C44 C45 C46 -0.5(5)
C44 C45 C46 C41 -0.7(5)
C42 C41 C46 C45 1.6(5)
P4 C41 C46 C45 -178.4(3)
C52 C47 C48 C49 0.0(5)
P4 C47 C48 C49 -177.9(3)
C47 C48 C49 C50 -0.4(5)
C48 C49 C50 C51 0.5(6)
C49 C50 C51 C52 -0.2(6)
C50 C51 C52 C47 -0.2(5)
C48 C47 C52 C51 0.3(5)
P4 C47 C52 C51 178.2(3)
N2 C53 C54 C55 -179.6(3)
C58 C53 C54 C55 -56.4(5)
C53 C54 C55 C56 54.4(5)
C54 C55 C56 C57 -54.8(5)
C55 C56 C57 C58 57.1(5)
N2 C53 C58 C57 -177.8(3)
C54 C53 C58 C57 57.2(4)
C56 C57 C58 C53 -57.8(5)
C66 C61 C62 C63 2.4(5)
B1 C61 C62 C63 176.5(3)
C61 C62 C63 C64 -0.5(5)
C61 C62 C63 C68 175.9(3)
C62 C63 C64 C65 -1.2(5)
C68 C63 C64 C65 -177.5(3)
C63 C64 C65 C66 0.9(5)
C63 C64 C65 C67 -178.3(3)
C62 C61 C66 C65 -2.6(5)
B1 C61 C66 C65 -176.8(3)
C64 C65 C66 C61 1.1(6)
C67 C65 C66 C61 -179.7(3)
C64 C65 C67 F6 -136.4(4)
C66 C65 C67 F6 44.4(5)
C64 C65 C67 F4 -16.6(5)
C66 C65 C67 F4 164.2(3)
C64 C65 C67 F5 103.0(4)
C66 C65 C67 F5 -76.3(5)
C64 C63 C68 F1 -152.4(3)
C62 C63 C68 F1 31.2(5)
C64 C63 C68 F3 -28.3(5)
C62 C63 C68 F3 155.3(3)
C64 C63 C68 F2 89.4(4)
C62 C63 C68 F2 -87.0(4)
C74 C69 C70 C71 2.8(5)
B1 C69 C70 C71 177.2(3)
C69 C70 C71 C72 -1.6(5)
C69 C70 C71 C75 176.5(3)
C70 C71 C72 C73 -0.8(5)
C75 C71 C72 C73 -178.9(3)
C71 C72 C73 C74 1.7(5)
C71 C72 C73 C76 -176.8(3)
C70 C69 C74 C73 -1.9(5)
B1 C69 C74 C73 -176.0(3)
C72 C73 C74 C69 -0.3(5)
C76 C73 C74 C69 178.2(3)
C70 C71 C75 F9A -107.9(10)
C72 C71 C75 F9A 70.3(10)
C70 C71 C75 F7 162.3(4)
C72 C71 C75 F7 -19.6(6)
C70 C71 C75 F8 42.8(5)
C72 C71 C75 F8 -139.1(4)
C70 C71 C75 F9 -66.7(5)
C72 C71 C75 F9 111.4(4)
C72 C73 C76 F11 -138.2(4)
C74 C73 C76 F11 43.4(5)
C72 C73 C76 F10 -17.2(6)
C74 C73 C76 F10 164.3(4)
C72 C73 C76 F12 103.8(4)
C74 C73 C76 F12 -74.6(4)
C82 C77 C78 C79 0.6(5)
B1 C77 C78 C79 -169.1(3)
C77 C78 C79 C80 0.9(5)
C77 C78 C79 C83 -179.7(3)
C78 C79 C80 C81 -2.0(5)
C83 C79 C80 C81 178.5(3)
C79 C80 C81 C82 1.7(6)
C79 C80 C81 C84 -178.8(4)
C78 C77 C82 C81 -0.9(5)
B1 C77 C82 C81 168.5(3)
C80 C81 C82 C77 -0.2(6)
C84 C81 C82 C77 -179.8(4)
C78 C79 C83 F13 1.3(5)
C80 C79 C83 F13 -179.2(3)
C78 C79 C83 F15 122.8(3)
C80 C79 C83 F15 -57.8(4)
C78 C79 C83 F14 -118.4(3)
C80 C79 C83 F14 61.0(4)
C80 C81 C84 F16 -9.4(8)
C82 C81 C84 F16 170.2(5)
C80 C81 C84 F17 -140.2(5)
C82 C81 C84 F17 39.4(7)
C80 C81 C84 F18 103.5(6)
C82 C81 C84 F18 -76.9(6)
C90 C85 C86 C87 0.9(5)
B1 C85 C86 C87 175.0(3)
C85 C86 C87 C88 1.6(6)
C85 C86 C87 C91 -178.8(4)
C86 C87 C88 C89 -2.4(5)
C91 C87 C88 C89 178.0(4)
C87 C88 C89 C90 0.8(5)
C87 C88 C89 C92 -177.5(3)
C86 C85 C90 C89 -2.5(5)
B1 C85 C90 C89 -176.6(3)
C88 C89 C90 C85 1.8(5)
C92 C89 C90 C85 -179.9(3)
C86 C87 C91 F21 165.5(4)
C88 C87 C91 F21 -14.9(7)
C86 C87 C91 F19 -72.3(6)
C88 C87 C91 F19 107.3(5)
C86 C87 C91 F20 45.8(6)
C88 C87 C91 F20 -134.6(5)
C88 C89 C92 F24 -11.8(5)
C90 C89 C92 F24 169.9(3)
C88 C89 C92 F23 109.3(4)
C90 C89 C92 F23 -69.1(4)
C88 C89 C92 F22 -131.4(4)
C90 C89 C92 F22 50.2(5)
P5 C93 C94 P6 49.3(3)
P7 C95 C96 P8 55.8(2)
C102 C97 C98 C99 -1.3(5)
P5 C97 C98 C99 179.1(2)
C97 C98 C99 C100 -1.0(5)
C98 C99 C100 C101 1.7(5)
C99 C100 C101 C102 0.0(5)
C100 C101 C102 C97 -2.4(5)
C98 C97 C102 C101 3.0(5)
P5 C97 C102 C101 -177.4(2)
C108 C103 C104 C105 0.1(4)
P5 C103 C104 C105 -176.6(2)
C103 C104 C105 C106 0.2(5)
C104 C105 C106 C107 -1.1(5)
C105 C106 C107 C108 1.8(5)
C106 C107 C108 C103 -1.5(5)
C104 C103 C108 C107 0.5(5)
P5 C103 C108 C107 177.3(3)
C114 C109 C110 C111 0.4(5)
P6 C109 C110 C111 179.1(3)
C109 C110 C111 C112 0.0(6)
C110 C111 C112 C113 -0.5(6)
C111 C112 C113 C114 0.6(6)
C112 C113 C114 C109 -0.2(5)
C110 C109 C114 C113 -0.3(5)
P6 C109 C114 C113 -178.9(3)
C120 C115 C116 C117 -1.3(5)
P6 C115 C116 C117 177.2(3)
C115 C116 C117 C118 -0.4(6)
C116 C117 C118 C119 2.0(7)
C117 C118 C119 C120 -1.8(7)
C118 C119 C120 C115 0.1(6)
C116 C115 C120 C119 1.4(5)
P6 C115 C120 C119 -177.0(3)
C126 C121 C122 C123 1.7(4)
P7 C121 C122 C123 -178.2(2)
C121 C122 C123 C124 -0.9(5)
C122 C123 C124 C125 -0.7(5)
C123 C124 C125 C126 1.4(5)
C124 C125 C126 C121 -0.6(5)
C122 C121 C126 C125 -1.0(4)
P7 C121 C126 C125 178.9(2)
C132 C127 C128 C129 0.8(4)
P7 C127 C128 C129 176.1(2)
C127 C128 C129 C130 -1.6(5)
C128 C129 C130 C131 1.1(5)
C129 C130 C131 C132 0.2(5)
C128 C127 C132 C131 0.5(4)
P7 C127 C132 C131 -174.5(2)
C130 C131 C132 C127 -1.0(5)
C138 C133 C134 C135 1.0(5)
P8 C133 C134 C135 -179.0(3)
C133 C134 C135 C136 -0.1(5)
C134 C135 C136 C137 -0.9(5)
C135 C136 C137 C138 1.0(5)
C136 C137 C138 C133 0.0(5)
C134 C133 C138 C137 -1.0(5)
P8 C133 C138 C137 179.0(2)
C144 C139 C140 C141 1.3(5)
P8 C139 C140 C141 -174.1(3)
C139 C140 C141 C142 -1.3(6)
C140 C141 C142 C143 0.8(7)
C141 C142 C143 C144 -0.3(7)
C142 C143 C144 C139 0.3(6)
C140 C139 C144 C143 -0.8(5)
P8 C139 C144 C143 174.5(3)
N5 C145 C146 C147 -179.5(3)
C150 C145 C146 C147 -55.9(4)
C145 C146 C147 C148 54.6(5)
C146 C147 C148 C149 -53.7(5)
C147 C148 C149 C150 54.3(5)
C148 C149 C150 C145 -55.9(5)
N5 C145 C150 C149 -177.2(3)
C146 C145 C150 C149 57.1(4)
C158 C153 C154 C155 1.5(5)
B2 C153 C154 C155 174.7(3)
C153 C154 C155 C156 -1.2(6)
C153 C154 C155 C159 178.3(3)
C154 C155 C156 C157 -0.5(6)
C159 C155 C156 C157 179.9(4)
C155 C156 C157 C158 2.0(7)
C155 C156 C157 C160 -179.8(5)
C154 C153 C158 C157 0.0(6)
B2 C153 C158 C157 -173.2(4)
C156 C157 C158 C153 -1.7(7)
C160 C157 C158 C153 -179.9(5)
C156 C155 C159 F27 -47.5(5)
C154 C155 C159 F27 132.9(4)
C156 C155 C159 F25 -169.2(4)
C154 C155 C159 F25 11.2(5)
C156 C155 C159 F26 70.7(5)
C154 C155 C159 F26 -108.8(4)
C156 C157 C160 F28 -104.7(7)
C158 C157 C160 F28 73.6(7)
C156 C157 C160 F29 15.8(9)
C158 C157 C160 F29 -166.0(5)
C156 C157 C160 F30 135.8(6)
C158 C157 C160 F30 -45.9(8)
C166 C161 C162 C163 -1.0(5)
B2 C161 C162 C163 -173.3(3)
C161 C162 C163 C164 0.0(6)
C161 C162 C163 C167 -177.6(4)
C162 C163 C164 C165 1.2(6)
C167 C163 C164 C165 178.8(4)
C163 C164 C165 C166 -1.3(6)
C163 C164 C165 C168 178.6(4)
C164 C165 C166 C161 0.3(6)
C168 C165 C166 C161 -179.7(4)
C162 C161 C166 C165 0.8(5)
B2 C161 C166 C165 173.0(3)
C164 C163 C167 F32A -153.3(13)
C162 C163 C167 F32A 24.3(14)
C164 C163 C167 F33 42.7(8)
C162 C163 C167 F33 -139.6(6)
C164 C163 C167 F31 161.5(6)
C162 C163 C167 F31 -20.8(8)
C164 C163 C167 F33A -10.9(13)
C162 C163 C167 F33A 166.8(11)
C164 C163 C167 F32 -81.7(7)
C162 C163 C167 F32 96.0(7)
C164 C163 C167 F31A 95.2(9)
C162 C163 C167 F31A -87.1(9)
C164 C165 C168 F35A 22.7(17)
C166 C165 C168 F35A -157.3(16)
C164 C165 C168 F36 177.0(6)
C166 C165 C168 F36 -3.0(8)
C164 C165 C168 F34 -57.2(6)
C166 C165 C168 F34 122.8(5)
C164 C165 C168 F35 53.1(6)
C166 C165 C168 F35 -126.9(5)
C164 C165 C168 F34A -134.4(7)
C166 C165 C168 F34A 45.6(8)
C164 C165 C168 F36A 132.2(7)
C166 C165 C168 F36A -47.9(7)
C174 C169 C170 C171 1.7(5)
B2 C169 C170 C171 175.7(3)
C169 C170 C171 C172 -0.8(5)
C169 C170 C171 C175 179.4(3)
C170 C171 C172 C173 -0.7(5)
C175 C171 C172 C173 179.1(3)
C171 C172 C173 C174 1.1(5)
C171 C172 C173 C176 -178.8(3)
C172 C173 C174 C169 -0.2(5)
C176 C173 C174 C169 179.8(3)
C170 C169 C174 C173 -1.2(5)
B2 C169 C174 C173 -175.2(3)
C172 C171 C175 F38 125.8(4)
C170 C171 C175 F38 -54.4(5)
C172 C171 C175 F37 -113.2(4)
C170 C171 C175 F37 66.6(5)
C172 C171 C175 F39 5.8(5)
C170 C171 C175 F39 -174.4(3)
C172 C173 C176 F41A -129.8(9)
C174 C173 C176 F41A 50.3(10)
C172 C173 C176 F40A 105.6(8)
C174 C173 C176 F40A -74.4(8)
C172 C173 C176 F40 70.6(6)
C174 C173 C176 F40 -109.4(5)
C172 C173 C176 F42 -51.7(6)
C174 C173 C176 F42 128.3(5)
C172 C173 C176 F42A -9.4(9)
C174 C173 C176 F42A 170.7(8)
C172 C173 C176 F41 -169.4(5)
C174 C173 C176 F41 10.6(6)
C182 C177 C178 C179 -0.8(6)
B2 C177 C178 C179 -175.0(4)
C177 C178 C179 C180 -1.2(7)
C177 C178 C179 C183 -178.9(5)
C178 C179 C180 C181 2.0(7)
C183 C179 C180 C181 179.6(5)
C179 C180 C181 C182 -0.8(6)
C179 C180 C181 C184 177.6(4)
C180 C181 C182 C177 -1.3(6)
C184 C181 C182 C177 -179.6(4)
C178 C177 C182 C181 2.0(6)
B2 C177 C182 C181 176.2(4)
C178 C179 C183 F45A -93.2(14)
C180 C179 C183 F45A 89.2(14)
C178 C179 C183 F44A 105.3(9)
C180 C179 C183 F44A -72.4(10)
C178 C179 C183 F45 -140.4(5)
C180 C179 C183 F45 42.0(8)
C178 C179 C183 F43 55.7(7)
C180 C179 C183 F43 -122.0(5)
C178 C179 C183 F44 -37.7(7)
C180 C179 C183 F44 144.6(5)
C178 C179 C183 F43A 133.8(6)
C180 C179 C183 F43A -43.8(8)
C180 C181 C184 F47 25.0(6)
C182 C181 C184 F47 -156.6(4)
C180 C181 C184 F46 145.4(4)
C182 C181 C184 F46 -36.2(6)
C180 C181 C184 F48 -94.5(5)
C182 C181 C184 F48 83.8(4)
C190 C185 C186 C187 -2.6(11)
C185 C186 C187 C188 -0.1(12)
C186 C187 C188 C189 3.1(12)
C187 C188 C189 C190 -3.4(11)
C186 C185 C190 C189 2.3(11)
C188 C189 C190 C185 1.0(11)
C196 C191 C192 C193 3.7(17)
C191 C192 C193 C194 -0.3(12)
C192 C193 C194 C195 -4.5(13)
C193 C194 C195 C196 5.6(16)
C192 C191 C196 C195 -2(2)
C194 C195 C196 C191 -2.1(19)
C86 C85 B1 C61 158.9(3)
C90 C85 B1 C61 -27.4(4)
C86 C85 B1 C69 -79.4(4)
C90 C85 B1 C69 94.3(3)
C86 C85 B1 C77 44.2(4)
C90 C85 B1 C77 -142.1(3)
C66 C61 B1 C85 -38.1(4)
C62 C61 B1 C85 148.1(3)
C66 C61 B1 C69 -156.6(3)
C62 C61 B1 C69 29.7(4)
C66 C61 B1 C77 82.8(4)
C62 C61 B1 C77 -91.0(4)
C74 C69 B1 C85 92.1(4)
C70 C69 B1 C85 -81.7(4)
C74 C69 B1 C61 -144.4(3)
C70 C69 B1 C61 41.8(4)
C74 C69 B1 C77 -30.9(5)
C70 C69 B1 C77 155.3(3)
C78 C77 B1 C85 -158.8(3)
C82 C77 B1 C85 32.1(4)
C78 C77 B1 C61 79.2(4)
C82 C77 B1 C61 -89.8(4)
C78 C77 B1 C69 -39.8(4)
C82 C77 B1 C69 151.2(3)
C166 C161 B2 C169 34.8(4)
C162 C161 B2 C169 -153.5(3)
C166 C161 B2 C153 151.7(3)
C162 C161 B2 C153 -36.6(4)
C166 C161 B2 C177 -86.4(4)
C162 C161 B2 C177 85.3(4)
C170 C169 B2 C161 33.4(4)
C174 C169 B2 C161 -153.0(3)
C170 C169 B2 C153 -88.3(4)
C174 C169 B2 C153 85.3(4)
C170 C169 B2 C177 150.1(3)
C174 C169 B2 C177 -36.3(5)
C154 C153 B2 C161 150.3(3)
C158 C153 B2 C161 -36.9(5)
C154 C153 B2 C169 -87.3(4)
C158 C153 B2 C169 85.5(4)
C154 C153 B2 C177 33.6(5)
C158 C153 B2 C177 -153.6(3)
C178 C177 B2 C161 86.8(4)
C182 C177 B2 C161 -87.1(4)
C178 C177 B2 C169 -35.4(5)
C182 C177 B2 C169 150.7(3)
C178 C177 B2 C153 -151.6(3)
C182 C177 B2 C153 34.5(5)
C58 C53 N2 N1 142.2(4)
C54 C53 N2 N1 -93.3(5)
C146 C145 N5 N4 -108.9(4)
C150 C145 N5 N4 127.0(4)
F8 C75 F7 F9A -122.7(7)
F9 C75 F7 F9A -17.1(8)
C71 C75 F7 F9A 112.9(8)
C16 C11 P1 C5 -46.7(3)
C12 C11 P1 C5 139.6(2)
C16 C11 P1 C1 -150.5(2)
C12 C11 P1 C1 35.8(3)
C16 C11 P1 Mo1 90.3(2)
C12 C11 P1 Mo1 -83.4(2)
C10 C5 P1 C11 126.4(3)
C6 C5 P1 C11 -55.7(3)
C10 C5 P1 C1 -126.9(3)
C6 C5 P1 C1 51.0(3)
C10 C5 P1 Mo1 -8.0(3)
C6 C5 P1 Mo1 169.9(2)
C2 C1 P1 C11 -174.5(2)
C2 C1 P1 C5 79.7(2)
C2 C1 P1 Mo1 -49.1(2)
C28 C23 P2 C17 87.6(3)
C24 C23 P2 C17 -94.3(3)
C28 C23 P2 C2 -169.1(3)
C24 C23 P2 C2 9.0(3)
C28 C23 P2 Mo1 -51.6(3)
C24 C23 P2 Mo1 126.4(3)
C22 C17 P2 C23 -11.6(3)
C18 C17 P2 C23 168.8(2)
C22 C17 P2 C2 -116.8(2)
C18 C17 P2 C2 63.6(2)
C22 C17 P2 Mo1 123.6(2)
C18 C17 P2 Mo1 -56.0(2)
C1 C2 P2 C23 79.1(2)
C1 C2 P2 C17 -174.8(2)
C1 C2 P2 Mo1 -44.2(2)
C30 C29 P3 C35 177.1(3)
C34 C29 P3 C35 -2.7(3)
C30 C29 P3 C3 69.7(3)
C34 C29 P3 C3 -110.2(3)
C30 C29 P3 Mo1 -46.1(3)
C34 C29 P3 Mo1 134.1(2)
C36 C35 P3 C29 85.2(3)
C40 C35 P3 C29 -93.5(3)
C36 C35 P3 C3 -169.2(3)
C40 C35 P3 C3 12.1(3)
C36 C35 P3 Mo1 -53.5(3)
C40 C35 P3 Mo1 127.7(3)
C4 C3 P3 C29 176.0(2)
C4 C3 P3 C35 70.1(2)
C4 C3 P3 Mo1 -55.5(2)
C42 C41 P4 C47 116.1(2)
C46 C41 P4 C47 -63.9(3)
C42 C41 P4 C4 -139.9(2)
C46 C41 P4 C4 40.0(3)
C42 C41 P4 Mo1 -19.6(3)
C46 C41 P4 Mo1 160.4(2)
C48 C47 P4 C41 -22.0(3)
C52 C47 P4 C41 160.1(2)
C48 C47 P4 C4 -126.7(3)
C52 C47 P4 C4 55.4(3)
C48 C47 P4 Mo1 113.5(2)
C52 C47 P4 Mo1 -64.4(3)
C3 C4 P4 C41 112.4(2)
C3 C4 P4 C47 -142.7(2)
C3 C4 P4 Mo1 -15.2(2)
C98 C97 P5 C103 108.1(3)
C102 C97 P5 C103 -71.5(3)
C98 C97 P5 C93 -148.2(2)
C102 C97 P5 C93 32.2(3)
C98 C97 P5 Mo2 -27.4(3)
C102 C97 P5 Mo2 153.0(2)
C108 C103 P5 C97 162.9(2)
C104 C103 P5 C97 -20.4(3)
C108 C103 P5 C93 57.5(3)
C104 C103 P5 C93 -125.8(3)
C108 C103 P5 Mo2 -62.0(3)
C104 C103 P5 Mo2 114.7(2)
C94 C93 P5 C97 109.1(2)
C94 C93 P5 C103 -145.9(2)
C94 C93 P5 Mo2 -18.6(2)
C116 C115 P6 C109 92.1(3)
C120 C115 P6 C109 -89.4(3)
C116 C115 P6 C94 -161.3(3)
C120 C115 P6 C94 17.1(3)
C116 C115 P6 Mo2 -46.8(3)
C120 C115 P6 Mo2 131.6(3)
C110 C109 P6 C115 173.2(3)
C114 C109 P6 C115 -8.1(3)
C110 C109 P6 C94 65.8(3)
C114 C109 P6 C94 -115.5(3)
C110 C109 P6 Mo2 -49.3(3)
C114 C109 P6 Mo2 129.4(2)
C93 C94 P6 C115 68.0(2)
C93 C94 P6 C109 175.5(2)
C93 C94 P6 Mo2 -57.0(2)
C132 C127 P7 C121 -107.7(3)
C128 C127 P7 C121 77.2(2)
C132 C127 P7 C95 -3.7(3)
C128 C127 P7 C95 -178.8(2)
C132 C127 P7 Mo2 115.4(2)
C128 C127 P7 Mo2 -59.7(2)
C126 C121 P7 C127 -8.1(3)
C122 C121 P7 C127 171.8(2)
C126 C121 P7 C95 -115.0(3)
C122 C121 P7 C95 64.9(2)
C126 C121 P7 Mo2 124.5(2)
C122 C121 P7 Mo2 -55.7(2)
C96 C95 P7 C127 84.3(2)
C96 C95 P7 C121 -168.8(2)
C96 C95 P7 Mo2 -38.8(2)
C144 C139 P8 C133 142.4(3)
C140 C139 P8 C133 -42.3(3)
C144 C139 P8 C96 37.3(3)
C140 C139 P8 C96 -147.3(3)
C144 C139 P8 Mo2 -81.4(3)
C140 C139 P8 Mo2 93.9(3)
C134 C133 P8 C139 130.9(3)
C138 C133 P8 C139 -49.1(3)
C134 C133 P8 C96 -122.7(3)
C138 C133 P8 C96 57.3(3)
C134 C133 P8 Mo2 -2.4(3)
C138 C133 P8 Mo2 177.6(2)
C95 C96 P8 C139 -172.7(2)
C95 C96 P8 C133 81.6(2)
C95 C96 P8 Mo2 -48.1(2)
F8 C75 F9A F7 100.7(7)
F9 C75 F9A F7 153.9(12)
C71 C75 F9A F7 -112.2(5)
F45A C183 F43A F44A 92.8(15)
F45 C183 F43A F44A 126.9(13)
F43 C183 F43A F44A -14.4(11)
F44 C183 F43A F44A 45.5(17)
C179 C183 F43A F44A -122.3(13)
C183 F43A F44A F45A -32.6(5)
F45A C183 F44A F43A -96.1(15)
F45 C183 F44A F43A -52.5(13)
F43 C183 F44A F43A 160.3(15)
F44 C183 F44A F43A -149.1(12)
C179 C183 F44A F43A 69.6(14)
F45 C183 F44A F45A 43.5(8)
F43 C183 F44A F45A -103.6(11)
F44 C183 F44A F45A -53.0(9)
C179 C183 F44A F45A 165.7(14)
F43A C183 F44A F45A 96.1(15)
F45 C183 F45A F44A -83.7(11)
F43 C183 F45A F44A 47.4(7)
F44 C183 F45A F44A 111.7(9)
C179 C183 F45A F44A -163.6(16)
F43A C183 F45A F44A -30.4(7)
F43A F44A F45A C183 92.6(15)
